data_4132543
loop_
_publ_author_name
'Jiang, Hao'
'Jia, Jiangtao'
'Shkurenko, Aleksander'
'Chen, Zhijie'
'Adil, Karim'
'Belmabkhout, Youssef'
'Weselinski, Lukasz J.'
'Assen, Ayalew H.'
'Xue, Dong-Xu'
'O'Keeffe, Michael'
'Eddaoudi, Mohamed'

_publ_section_title
;
 Enriching the Reticular Chemistry Repertoire: Merged Nets Approach for
 the Rational Design of Intricate Mixed-Linker Metal-Organic Framework
 Platforms.
;
_journal_issue 28
_journal_name_full 'Journal of the American Chemical Society'
_journal_page_first 8858
_journal_page_last 8867
_journal_paper_doi 10.1021/jacs.8b04745
_journal_volume 140
_journal_year 2018
_chemical_absolute_configuration ad
_chemical_formula_moiety '2(C2 H8 N 1+), (C174 H122 N6 O38 Tb6 2-)'
_chemical_formula_sum 'C178 H138 N8 O38 Tb6'
_chemical_formula_weight 3950.48
_space_group_crystal_system tetragonal
_space_group_IT_number 80
_space_group_name_Hall 'I 4bw'
_space_group_name_H-M_alt 'I 41'
_atom_sites_solution_hydrogens geom
_atom_sites_solution_primary direct
_atom_sites_solution_secondary difmap
_audit_creation_method SHELXL-2014/7
_cell_angle_alpha 90
_cell_angle_beta 90
_cell_angle_gamma 90
_cell_formula_units_Z 8
_cell_length_a 39.740(1)
_cell_length_b 39.740(1)
_cell_length_c 56.261(2)
_cell_measurement_reflns_used 9946
_cell_measurement_temperature 100.0(1)
_cell_measurement_theta_max 47.35
_cell_measurement_theta_min 2.22
_cell_volume 88851(4)
_computing_cell_refinement 'SAINT v8.34A (Bruker, 2013)'
_computing_data_collection 'Bruker APEX2 v2009.3-0 (Bruker AXS Inc., 2009)'
_computing_data_reduction 'SAINT v8.34A (Bruker, 2013)'
_computing_molecular_graphics 'DIAMOND (Crystal Impact GbR, 2009'
_computing_publication_material 'PublCIF. Westrip, S. P. (2010). J. Appl. Cryst. 43, 920-925.'
_computing_structure_refinement 'SHELXL-2014/7 (Sheldrick, 2014)'
_computing_structure_solution 'ShelXS (Sheldrick, 2008)'
_diffrn_ambient_temperature 100.0(1)
_diffrn_detector_area_resol_mean 8.3
_diffrn_measured_fraction_theta_full 0.929
_diffrn_measured_fraction_theta_max 0.929
_diffrn_measurement_device_type 'Bruker X8 PROSPECTOR APEX2 CCD'
_diffrn_measurement_method '\f and \w scans'
_diffrn_radiation_monochromator mirrors
_diffrn_radiation_type CuK\a
_diffrn_radiation_wavelength 1.54178
_diffrn_reflns_av_R_equivalents 0.0835
_diffrn_reflns_av_unetI/netI 0.0630
_diffrn_reflns_Laue_measured_fraction_full 0.929
_diffrn_reflns_Laue_measured_fraction_max 0.929
_diffrn_reflns_limit_h_max 22
_diffrn_reflns_limit_h_min -22
_diffrn_reflns_limit_k_max 22
_diffrn_reflns_limit_k_min -22
_diffrn_reflns_limit_l_max 25
_diffrn_reflns_limit_l_min -26
_diffrn_reflns_number 26832
_diffrn_reflns_point_group_measured_fraction_full 0.909
_diffrn_reflns_point_group_measured_fraction_max 0.909
_diffrn_reflns_theta_full 25.374
_diffrn_reflns_theta_max 25.374
_diffrn_reflns_theta_min 1.572
_diffrn_source 'Incoatec I\ms'
_exptl_absorpt_coefficient_mu 4.837
_exptl_absorpt_correction_T_max 0.1183
_exptl_absorpt_correction_T_min 0.0438
_exptl_absorpt_correction_type multi-scan
_exptl_absorpt_process_details
;
SADABS-2016/2 (Bruker,2016/2) was used for absorption correction.
wR2(int) was 0.0483 before and 0.0329 after correction.
The Ratio of minimum to maximum transmission is 0.3702.
The \l/2 correction factor is Not present.
;
_exptl_crystal_colour colorless
_exptl_crystal_density_diffrn 0.591
_exptl_crystal_description 'tetragonal bipyramid'
_exptl_crystal_F_000 15648
_exptl_crystal_size_max 0.150
_exptl_crystal_size_mid 0.050
_exptl_crystal_size_min 0.050
_refine_diff_density_max 0.612
_refine_diff_density_min -0.700
_refine_diff_density_rms 0.093
_refine_ls_abs_structure_details
;
 Flack x determined using 3187 quotients [(I+)-(I-)]/[(I+)+(I-)]
 (Parsons, Flack and Wagner, Acta Cryst. B69 (2013) 249-259).
;
_refine_ls_abs_structure_Flack 0.497(3)
_refine_ls_extinction_method none
_refine_ls_goodness_of_fit_ref 2.467
_refine_ls_hydrogen_treatment constr
_refine_ls_matrix_type full
_refine_ls_number_parameters 776
_refine_ls_number_reflns 7268
_refine_ls_number_restraints 1597
_refine_ls_restrained_S_all 2.267
_refine_ls_R_factor_all 0.1430
_refine_ls_R_factor_gt 0.1404
_refine_ls_shift/su_max 0.000
_refine_ls_shift/su_mean 0.000
_refine_ls_structure_factor_coef Fsqd
_refine_ls_weighting_details 'w=1/[\s^2^(Fo^2^)+(0.2000P)^2^] where P=(Fo^2^+2Fc^2^)/3'
_refine_ls_weighting_scheme calc
_refine_ls_wR_factor_gt 0.3705
_refine_ls_wR_factor_ref 0.3748
_reflns_Friedel_coverage 0.911
_reflns_Friedel_fraction_full 0.888
_reflns_Friedel_fraction_max 0.888
_reflns_number_gt 7108
_reflns_number_total 7268
_reflns_threshold_expression 'I > 2\s(I)'
_cod_data_source_file ja8b04745_si_006.cif
_cod_data_source_block Tb_sph_MOF_4
_cod_original_cell_volume 88849(6)
_cod_database_code 4132543
_shelx_shelxl_version_number 2014/7
_shelx_space_group_comment
;
The symmetry employed for this shelxl refinement is uniquely defined
by the following loop, which should always be used as a source of
symmetry information in preference to the above space-group names.
They are only intended as comments.
;
_shelx_estimated_absorpt_t_min 0.531
_shelx_estimated_absorpt_t_max 0.794
_platon_squeeze_void_probe_radius 1.20

loop_
_space_group_symop_operation_xyz
'x, y, z'
'-y, x+1/2, z+1/4'
'-x, -y, z'
'y, -x+1/2, z+1/4'
'x+1/2, y+1/2, z+1/2'
'-y+1/2, x+1, z+3/4'
'-x+1/2, -y+1/2, z+1/2'
'y+1/2, -x+1, z+3/4'

loop_
_atom_site_label
_atom_site_type_symbol
_atom_site_fract_x
_atom_site_fract_y
_atom_site_fract_z
_atom_site_U_iso_or_equiv
_atom_site_adp_type
_atom_site_occupancy
_atom_site_site_symmetry_order
_atom_site_calc_flag
_atom_site_refinement_flags_posn
_atom_site_refinement_flags_adp
_atom_site_refinement_flags_occupancy
_atom_site_disorder_assembly
_atom_site_disorder_group
Tb1 Tb 0.4575(4) 0.2610(4) 0.2458(3) 0.127(9) Uani 1 1 d D U . . .
Tb2 Tb 0.5541(4) 0.2612(4) 0.2463(3) 0.129(9) Uani 1 1 d D U . . .
Tb3 Tb 0.5055(3) 0.3099(4) 0.2948(2) 0.109(8) Uani 1 1 d D U . . .
Tb4 Tb 0.5058(4) 0.1807(5) 0.2617(3) 0.170(10) Uani 1 1 d D U . . .
Tb5 Tb 0.4564(4) 0.2288(4) 0.3107(3) 0.153(10) Uani 1 1 d D U . . .
Tb6 Tb 0.5541(4) 0.2292(4) 0.3109(3) 0.158(10) Uani 1 1 d D U . . .
O1H O 0.5061(7) 0.2320(18) 0.2368(14) 0.167(10) Uiso 1 1 d D . . . .
O2H O 0.5056(7) 0.290(2) 0.2563(11) 0.167(10) Uiso 1 1 d D . . . .
O3H O 0.4584(15) 0.2792(19) 0.2846(9) 0.167(10) Uiso 1 1 d D . . . .
O4H O 0.4586(15) 0.2107(19) 0.2718(10) 0.167(10) Uiso 1 1 d D . . . .
O5H O 0.5529(15) 0.2111(19) 0.2721(10) 0.167(10) Uiso 1 1 d D . . . .
O6H O 0.5529(15) 0.2796(19) 0.2851(10) 0.167(10) Uiso 1 1 d D . . . .
O7H O 0.5051(7) 0.2579(18) 0.3190(15) 0.167(10) Uiso 1 1 d D . . . .
O8H O 0.5054(7) 0.201(2) 0.3002(11) 0.167(10) Uiso 1 1 d D . . . .
O101 O 0.4777(19) 0.2786(7) 0.2103(10) 0.167(10) Uiso 1 1 d D U . . .
O102 O 0.5347(19) 0.2787(7) 0.2106(10) 0.167(10) Uiso 1 1 d D U . . .
O103 O 0.6749(10) 0.4289(15) 0.0597(11) 0.167(10) Uiso 1 1 d D U . . .
O104 O 0.6466(19) 0.4574(9) 0.0308(9) 0.167(10) Uiso 1 1 d D U . . .
O105 O 0.3547(18) 0.4693(9) 0.0299(9) 0.167(10) Uiso 1 1 d D U . . .
O106 O 0.3257(10) 0.4406(16) 0.0586(11) 0.167(10) Uiso 1 1 d D U . . .
C101 C 0.5061(14) 0.2844(9) 0.2035(7) 0.17(3) Uiso 1 1 d D U . . .
C102 C 0.5033(18) 0.3035(19) 0.1806(10) 0.18(4) Uiso 1 1 d DG U . . .
C103 C 0.5323(16) 0.311(3) 0.1680(14) 0.19(4) Uiso 1 1 d DG U . . .
H103 H 0.5537 0.3050 0.1740 0.226 Uiso 1 1 calc R U . . .
C104 C 0.5300(17) 0.329(3) 0.1466(15) 0.19(5) Uiso 1 1 d DG U . . .
H104 H 0.5498 0.3343 0.1380 0.226 Uiso 1 1 calc R U . . .
C105 C 0.4987(19) 0.338(2) 0.1378(11) 0.19(4) Uiso 1 1 d DG U . . .
C106 C 0.4697(17) 0.330(3) 0.1504(15) 0.18(5) Uiso 1 1 d DG U . . .
H106 H 0.4483 0.3367 0.1444 0.221 Uiso 1 1 calc R U . . .
C107 C 0.4720(16) 0.313(3) 0.1718(14) 0.18(4) Uiso 1 1 d DG U . . .
H107 H 0.4521 0.3074 0.1804 0.218 Uiso 1 1 calc R U . . .
C108 C 0.6514(12) 0.4386(11) 0.0476(8) 0.17(3) Uiso 1 1 d D U . . .
C109 C 0.6194(13) 0.4229(18) 0.0561(13) 0.17(4) Uiso 1 1 d DG U . . .
C110 C 0.5891(16) 0.440(2) 0.052(2) 0.17(4) Uiso 1 1 d DG U . . .
H110 H 0.5889 0.4603 0.0438 0.206 Uiso 1 1 calc R U . . .
C111 C 0.5592(14) 0.426(3) 0.060(2) 0.18(4) Uiso 1 1 d DG U . . .
H111 H 0.5385 0.4373 0.0578 0.210 Uiso 1 1 calc R U . . .
C112 C 0.5595(14) 0.396(2) 0.0728(15) 0.18(4) Uiso 1 1 d DG U . . .
C113 C 0.5898(16) 0.379(2) 0.077(2) 0.17(4) Uiso 1 1 d DG U . . .
H113 H 0.5900 0.3581 0.0851 0.210 Uiso 1 1 calc R U . . .
C114 C 0.6197(14) 0.393(2) 0.068(2) 0.17(4) Uiso 1 1 d DG U . . .
H114 H 0.6404 0.3812 0.0710 0.210 Uiso 1 1 calc R U . . .
C115 C 0.3493(12) 0.4509(11) 0.0470(8) 0.17(3) Uiso 1 1 d D U . . .
C116 C 0.3794(14) 0.4349(19) 0.0582(16) 0.18(4) Uiso 1 1 d DG U . . .
C117 C 0.3769(15) 0.403(2) 0.068(2) 0.19(4) Uiso 1 1 d DG U . . .
H117 H 0.3556 0.3922 0.0692 0.224 Uiso 1 1 calc R U . . .
C118 C 0.4055(17) 0.387(2) 0.077(2) 0.19(5) Uiso 1 1 d DG U . . .
H118 H 0.4038 0.3654 0.0838 0.229 Uiso 1 1 calc R U . . .
C119 C 0.4366(14) 0.403(2) 0.0755(15) 0.19(4) Uiso 1 1 d DG U . . .
C120 C 0.4391(14) 0.435(2) 0.065(2) 0.18(5) Uiso 1 1 d DG U . . .
H120 H 0.4603 0.4457 0.0645 0.216 Uiso 1 1 calc R U . . .
C121 C 0.4105(16) 0.451(2) 0.057(2) 0.18(4) Uiso 1 1 d DG U . . .
H121 H 0.4122 0.4726 0.0499 0.214 Uiso 1 1 calc R U . . .
C122 C 0.4975(15) 0.357(2) 0.1152(12) 0.19(4) Uiso 1 1 d DG U . . .
N101 N 0.5277(13) 0.365(2) 0.1040(13) 0.19(4) Uiso 1 1 d DG U . . .
C123 C 0.5277(13) 0.383(2) 0.0831(13) 0.18(4) Uiso 1 1 d DG U . . .
N102 N 0.4975(16) 0.395(2) 0.0735(12) 0.18(4) Uiso 1 1 d DG U . . .
C124 C 0.4673(13) 0.387(2) 0.0847(13) 0.18(4) Uiso 1 1 d DG U . . .
N103 N 0.4673(13) 0.368(2) 0.1056(13) 0.18(4) Uiso 1 1 d DG U . . .
O201 O 0.4402(15) 0.3153(10) 0.2466(11) 0.167(10) Uiso 1 1 d D U . . .
O202 O 0.4683(9) 0.343(2) 0.2750(9) 0.167(10) Uiso 1 1 d D U . . .
O203 O 0.4576(9) 0.6562(19) 0.2760(9) 0.167(10) Uiso 1 1 d D U . . .
O204 O 0.4290(15) 0.6842(10) 0.2476(11) 0.167(10) Uiso 1 1 d D U . . .
O205 O 0.2885(8) 0.5335(19) 0.0964(10) 0.167(10) Uiso 1 1 d D U . . .
O206 O 0.2888(8) 0.4765(19) 0.0963(10) 0.167(10) Uiso 1 1 d D U . . .
C201 C 0.4508(10) 0.3404(11) 0.2572(8) 0.16(3) Uiso 1 1 d D U . . .
C202 C 0.4404(18) 0.3736(11) 0.2466(11) 0.15(4) Uiso 1 1 d DG U . . .
C203 C 0.454(2) 0.4033(13) 0.2555(16) 0.15(4) Uiso 1 1 d DG U . . .
H203 H 0.4698 0.4026 0.2681 0.182 Uiso 1 1 calc R U . . .
C204 C 0.444(3) 0.4341(11) 0.2460(17) 0.15(4) Uiso 1 1 d DG U . . .
H204 H 0.4533 0.4544 0.2521 0.183 Uiso 1 1 calc R U . . .
C205 C 0.421(2) 0.4352(11) 0.2276(13) 0.15(4) Uiso 1 1 d DG U . . .
C206 C 0.407(3) 0.4054(14) 0.2187(16) 0.15(4) Uiso 1 1 d DG U . . .
H206 H 0.3913 0.4062 0.2061 0.179 Uiso 1 1 calc R U . . .
C207 C 0.417(2) 0.3747(12) 0.2282(16) 0.15(4) Uiso 1 1 d DG U . . .
H207 H 0.4078 0.3544 0.2221 0.179 Uiso 1 1 calc R U . . .
C208 C 0.4403(10) 0.6594(11) 0.2578(9) 0.16(3) Uiso 1 1 d D U . . .
C209 C 0.4324(18) 0.6257(11) 0.2470(12) 0.16(4) Uiso 1 1 d DG U . . .
C210 C 0.422(3) 0.6228(12) 0.2235(12) 0.15(4) Uiso 1 1 d DG U . . .
H210 H 0.4193 0.6424 0.2140 0.183 Uiso 1 1 calc R U . . .
C211 C 0.415(3) 0.5913(14) 0.2141(12) 0.15(4) Uiso 1 1 d DG U . . .
H211 H 0.4073 0.5893 0.1981 0.186 Uiso 1 1 calc R U . . .
C212 C 0.418(2) 0.5627(11) 0.2281(13) 0.16(4) Uiso 1 1 d DG U . . .
C213 C 0.429(3) 0.5655(12) 0.2515(14) 0.15(4) Uiso 1 1 d DG U . . .
H213 H 0.4313 0.5460 0.2610 0.184 Uiso 1 1 calc R U . . .
C214 C 0.436(3) 0.5971(13) 0.2610(12) 0.15(4) Uiso 1 1 d DG U . . .
H214 H 0.4433 0.5990 0.2770 0.181 Uiso 1 1 calc R U . . .
C215 C 0.2957(10) 0.5051(14) 0.1032(6) 0.17(3) Uiso 1 1 d D U . . .
C216 C 0.3177(18) 0.5039(15) 0.1248(10) 0.17(4) Uiso 1 1 d DG U . . .
C217 C 0.318(3) 0.4746(17) 0.1383(14) 0.17(4) Uiso 1 1 d DG U . . .
H217 H 0.3050 0.4558 0.1338 0.201 Uiso 1 1 calc R U . . .
C218 C 0.339(3) 0.4727(17) 0.1585(15) 0.16(4) Uiso 1 1 d DG U . . .
H218 H 0.3389 0.4527 0.1677 0.194 Uiso 1 1 calc R U . . .
C219 C 0.358(2) 0.5002(18) 0.1651(11) 0.16(4) Uiso 1 1 d DG U . . .
C220 C 0.357(3) 0.5295(18) 0.1516(15) 0.16(4) Uiso 1 1 d DG U . . .
H220 H 0.3708 0.5482 0.1561 0.191 Uiso 1 1 calc R U . . .
C221 C 0.337(3) 0.5313(16) 0.1315(14) 0.17(4) Uiso 1 1 d DG U . . .
H221 H 0.3369 0.5513 0.1222 0.198 Uiso 1 1 calc R U . . .
C222 C 0.410(2) 0.4684(10) 0.2173(12) 0.15(4) Uiso 1 1 d DG U . . .
N201 N 0.419(2) 0.4986(13) 0.2276(11) 0.15(4) Uiso 1 1 d DG U . . .
C223 C 0.409(2) 0.5289(10) 0.2177(12) 0.16(4) Uiso 1 1 d DG U . . .
N202 N 0.389(2) 0.5290(11) 0.1975(12) 0.15(4) Uiso 1 1 d DG U . . .
C224 C 0.379(2) 0.4987(13) 0.1872(11) 0.15(4) Uiso 1 1 d DG U . . .
N203 N 0.390(2) 0.4684(11) 0.1971(12) 0.15(4) Uiso 1 1 d DG U . . .
O1AG O 0.4708(9) 0.316(2) 0.3222(7) 0.167(10) Uiso 1 1 d D U . . .
O2AG O 0.4413(15) 0.2689(13) 0.3321(9) 0.167(10) Uiso 1 1 d D U . . .
O1BH O 0.0567(15) 0.2794(13) 0.7246(10) 0.167(10) Uiso 1 1 d D U . . .
O2BH O 0.0282(9) 0.327(2) 0.7340(7) 0.167(10) Uiso 1 1 d D U . . .
O1CI O 0.2359(8) 0.8975(15) 0.5476(12) 0.167(10) Uiso 1 1 d D U . . .
O2CI O 0.2547(8) 0.8975(15) 0.5097(12) 0.167(10) Uiso 1 1 d D U . . .
O1DJ O 0.2544(8) 0.0912(15) 0.5087(12) 0.167(10) Uiso 1 1 d D U . . .
O2DJ O 0.2354(8) 0.0917(15) 0.5468(12) 0.167(10) Uiso 1 1 d D U . . .
O1EK O 0.0401(9) 0.673(2) 0.7342(7) 0.167(10) Uiso 1 1 d D U . . .
O2EK O 0.0686(15) 0.7205(13) 0.7251(10) 0.167(10) Uiso 1 1 d D U . . .
O1FL O 0.4321(15) 0.7299(13) 0.3319(10) 0.167(10) Uiso 1 1 d D U . . .
O2FL O 0.4607(9) 0.682(2) 0.3225(7) 0.167(10) Uiso 1 1 d D U . . .
C1A C 0.4490(13) 0.2995(13) 0.3313(7) 0.17(2) Uiso 0.5 1 d D U P A 1
C2A C 0.423(2) 0.3193(17) 0.3454(17) 0.18(3) Uiso 0.5 1 d DG U P A 1
C3A C 0.391(3) 0.307(4) 0.348(4) 0.18(3) Uiso 0.5 1 d DG U P A 1
H3A H 0.3852 0.2858 0.3408 0.213 Uiso 0.5 1 calc R U P A 1
C4A C 0.367(3) 0.325(5) 0.361(4) 0.18(4) Uiso 0.5 1 d DG U P A 1
H4A H 0.3450 0.3159 0.3625 0.219 Uiso 0.5 1 calc R U P A 1
C5A C 0.376(3) 0.355(4) 0.371(3) 0.19(4) Uiso 0.5 1 d DG U P A 1
C6A C 0.408(4) 0.368(4) 0.369(4) 0.19(4) Uiso 0.5 1 d DG U P A 1
H6A H 0.4139 0.3887 0.3758 0.222 Uiso 0.5 1 calc R U P A 1
C7A C 0.432(3) 0.350(3) 0.356(4) 0.18(3) Uiso 0.5 1 d DG U P A 1
H7A H 0.4541 0.3585 0.3541 0.216 Uiso 0.5 1 calc R U P A 1
C8A C 0.350(3) 0.373(3) 0.387(2) 0.20(4) Uiso 0.5 1 d DG U P A 1
C9A C 0.332(5) 0.354(3) 0.404(3) 0.20(5) Uiso 0.5 1 d DG U P A 1
H9A H 0.3356 0.3305 0.4047 0.242 Uiso 0.5 1 calc R U P A 1
C10A C 0.310(5) 0.370(3) 0.419(3) 0.20(5) Uiso 0.5 1 d DG U P A 1
H10A H 0.2972 0.3574 0.4299 0.245 Uiso 0.5 1 calc R U P A 1
C11A C 0.305(3) 0.405(3) 0.417(2) 0.21(5) Uiso 0.5 1 d DG U P A 1
C12A C 0.323(4) 0.423(3) 0.400(3) 0.20(5) Uiso 0.5 1 d DG U P A 1
H12A H 0.3195 0.4469 0.3991 0.246 Uiso 0.5 1 calc R U P A 1
C13A C 0.346(4) 0.407(4) 0.385(3) 0.20(4) Uiso 0.5 1 d DG U P A 1
H13A H 0.3579 0.4200 0.3740 0.240 Uiso 0.5 1 calc R U P A 1
C14A C 0.281(3) 0.422(3) 0.4341(19) 0.21(5) Uiso 0.5 1 d DG U P A 1
C15A C 0.257(4) 0.445(4) 0.4257(16) 0.21(5) Uiso 0.5 1 d DG U P A 1
H15A H 0.2553 0.4493 0.4091 0.251 Uiso 0.5 1 calc R U P A 1
C16A C 0.237(4) 0.462(4) 0.4416(15) 0.21(5) Uiso 0.5 1 d DG U P A 1
H16A H 0.2205 0.4779 0.4359 0.256 Uiso 0.5 1 calc R U P A 1
C17A C 0.240(3) 0.456(2) 0.4659(15) 0.21(4) Uiso 0.5 1 d DG U P A 1
C18A C 0.263(3) 0.434(4) 0.4743(16) 0.21(4) Uiso 0.5 1 d DG U P A 1
H18A H 0.2655 0.4297 0.4908 0.249 Uiso 0.5 1 calc R U P A 1
C19A C 0.284(4) 0.417(4) 0.458(2) 0.21(4) Uiso 0.5 1 d DG U P A 1
H19A H 0.3003 0.4010 0.4641 0.248 Uiso 0.5 1 calc R U P A 1
C1B C 0.0466(11) 0.3082(13) 0.7229(8) 0.17(2) Uiso 0.5 1 d D U P A 1
C2B C 0.061(2) 0.3257(18) 0.7015(13) 0.18(3) Uiso 0.5 1 d DG U P A 1
C3B C 0.088(4) 0.347(5) 0.7039(19) 0.18(3) Uiso 0.5 1 d DG U P A 1
H3B H 0.0987 0.3493 0.7190 0.218 Uiso 0.5 1 calc R U P A 1
C4B C 0.101(5) 0.363(5) 0.684(2) 0.19(3) Uiso 0.5 1 d DG U P A 1
H4B H 0.1202 0.3776 0.6858 0.222 Uiso 0.5 1 calc R U P A 1
C5B C 0.086(4) 0.359(3) 0.6621(19) 0.19(3) Uiso 0.5 1 d DG U P A 1
C6B C 0.058(5) 0.339(5) 0.6597(16) 0.19(4) Uiso 0.5 1 d DG U P A 1
H6B H 0.0478 0.3358 0.6446 0.224 Uiso 0.5 1 calc R U P A 1
C7B C 0.045(4) 0.322(5) 0.6794(15) 0.18(3) Uiso 0.5 1 d DG U P A 1
H7B H 0.0263 0.3074 0.6777 0.218 Uiso 0.5 1 calc R U P A 1
C8B C 0.100(4) 0.377(3) 0.641(2) 0.19(4) Uiso 0.5 1 d DG U P A 1
C9B C 0.079(4) 0.385(6) 0.622(3) 0.19(5) Uiso 0.5 1 d DG U P A 1
H9B H 0.0563 0.3798 0.6222 0.230 Uiso 0.5 1 calc R U P A 1
C10B C 0.093(4) 0.402(6) 0.602(3) 0.19(5) Uiso 0.5 1 d DG U P A 1
H10B H 0.0786 0.4073 0.5890 0.234 Uiso 0.5 1 calc R U P A 1
C11B C 0.127(4) 0.410(3) 0.601(2) 0.20(4) Uiso 0.5 1 d DG U P A 1
C12B C 0.147(4) 0.402(6) 0.620(3) 0.20(4) Uiso 0.5 1 d DG U P A 1
H12B H 0.1707 0.4076 0.6200 0.235 Uiso 0.5 1 calc R U P A 1
C13B C 0.134(4) 0.386(6) 0.640(3) 0.19(4) Uiso 0.5 1 d DG U P A 1
H13B H 0.1483 0.3801 0.6532 0.232 Uiso 0.5 1 calc R U P A 1
C14B C 0.141(4) 0.428(3) 0.5801(19) 0.21(4) Uiso 0.5 1 d DG U P A 1
C15B C 0.135(5) 0.416(3) 0.557(2) 0.21(5) Uiso 0.5 1 d DG U P A 1
H15B H 0.1206 0.3969 0.5550 0.254 Uiso 0.5 1 calc R U P A 1
C16B C 0.149(4) 0.432(3) 0.5378(17) 0.21(5) Uiso 0.5 1 d DG U P A 1
H16B H 0.1445 0.4240 0.5222 0.257 Uiso 0.5 1 calc R U P A 1
C17B C 0.170(3) 0.4597(19) 0.5411(14) 0.21(4) Uiso 0.5 1 d DG U P A 1
C18B C 0.176(4) 0.471(3) 0.5639(14) 0.21(4) Uiso 0.5 1 d DG U P A 1
H18B H 0.1905 0.4903 0.5662 0.253 Uiso 0.5 1 calc R U P A 1
C19B C 0.162(4) 0.455(4) 0.5834(14) 0.21(4) Uiso 0.5 1 d DG U P A 1
H19B H 0.1666 0.4632 0.5990 0.252 Uiso 0.5 1 calc R U P A 1
C1C C 0.2431(10) 0.8863(12) 0.5282(9) 0.17(2) Uiso 0.5 1 d D U P A 1
C2C C 0.237(3) 0.8492(14) 0.5255(13) 0.17(3) Uiso 0.5 1 d DG U P A 1
C3C C 0.240(6) 0.835(2) 0.5032(15) 0.17(3) Uiso 0.5 1 d DG U P A 1
H3C H 0.2464 0.8483 0.4900 0.209 Uiso 0.5 1 calc R U P A 1
C4C C 0.235(6) 0.800(2) 0.5002(19) 0.18(4) Uiso 0.5 1 d DG U P A 1
H4C H 0.2379 0.7904 0.4850 0.211 Uiso 0.5 1 calc R U P A 1
C5C C 0.227(4) 0.7805(15) 0.520(2) 0.18(3) Uiso 0.5 1 d DG U P A 1
C6C C 0.223(6) 0.7950(19) 0.542(2) 0.17(3) Uiso 0.5 1 d DG U P A 1
H6C H 0.2167 0.7814 0.5551 0.210 Uiso 0.5 1 calc R U P A 1
C7C C 0.228(6) 0.829(2) 0.5449(16) 0.17(3) Uiso 0.5 1 d DG U P A 1
H7C H 0.2252 0.8392 0.5601 0.207 Uiso 0.5 1 calc R U P A 1
C8C C 0.222(4) 0.7432(15) 0.516(2) 0.18(4) Uiso 0.5 1 d DG U P A 1
C9C C 0.247(5) 0.725(2) 0.505(4) 0.18(5) Uiso 0.5 1 d DG U P A 1
H9C H 0.2662 0.7360 0.4986 0.221 Uiso 0.5 1 calc R U P A 1
C10C C 0.243(5) 0.690(2) 0.501(4) 0.19(5) Uiso 0.5 1 d DG U P A 1
H10C H 0.2599 0.6779 0.4934 0.225 Uiso 0.5 1 calc R U P A 1
C11C C 0.214(4) 0.6742(15) 0.510(2) 0.19(5) Uiso 0.5 1 d DG U P A 1
C12C C 0.190(5) 0.693(2) 0.522(4) 0.19(5) Uiso 0.5 1 d DG U P A 1
H12C H 0.1702 0.6815 0.5277 0.224 Uiso 0.5 1 calc R U P A 1
C13C C 0.193(5) 0.727(2) 0.525(4) 0.18(5) Uiso 0.5 1 d DG U P A 1
H13C H 0.1765 0.7395 0.5328 0.220 Uiso 0.5 1 calc R U P A 1
C14C C 0.211(4) 0.6369(14) 0.507(2) 0.20(5) Uiso 0.5 1 d DG U P A 1
C15C C 0.240(3) 0.618(2) 0.504(4) 0.20(4) Uiso 0.5 1 d DG U P A 1
H15C H 0.2614 0.6281 0.5027 0.246 Uiso 0.5 1 calc R U P A 1
C16C C 0.237(3) 0.5828(19) 0.501(3) 0.21(4) Uiso 0.5 1 d DG U P A 1
H16C H 0.2570 0.5696 0.4990 0.250 Uiso 0.5 1 calc R U P A 1
C17C C 0.206(3) 0.5674(13) 0.5027(18) 0.21(4) Uiso 0.5 1 d DG U P A 1
C18C C 0.177(3) 0.5867(16) 0.506(3) 0.20(5) Uiso 0.5 1 d DG U P A 1
H18C H 0.1559 0.5761 0.5071 0.245 Uiso 0.5 1 calc R U P A 1
C19C C 0.180(3) 0.6214(16) 0.508(3) 0.20(5) Uiso 0.5 1 d DG U P A 1
H19C H 0.1603 0.6346 0.5108 0.244 Uiso 0.5 1 calc R U P A 1
C1D C 0.2459(10) 0.1018(12) 0.5279(9) 0.17(2) Uiso 0.5 1 d D U P B 1
C2D C 0.250(3) 0.1391(14) 0.5284(13) 0.18(3) Uiso 0.5 1 d DG U P B 1
C3D C 0.259(6) 0.1552(19) 0.5494(17) 0.19(3) Uiso 0.5 1 d DG U P B 1
H3D H 0.2626 0.1424 0.5634 0.222 Uiso 0.5 1 calc R U P B 1
C4D C 0.262(6) 0.1900(19) 0.550(2) 0.19(4) Uiso 0.5 1 d DG U P B 1
H4D H 0.2686 0.2010 0.5642 0.225 Uiso 0.5 1 calc R U P B 1
C5D C 0.257(4) 0.2087(14) 0.529(2) 0.19(3) Uiso 0.5 1 d DG U P B 1
C6D C 0.247(6) 0.1926(18) 0.508(2) 0.19(3) Uiso 0.5 1 d DG U P B 1
H6D H 0.2435 0.2053 0.4944 0.226 Uiso 0.5 1 calc R U P B 1
C7D C 0.244(6) 0.1578(18) 0.5079(17) 0.18(3) Uiso 0.5 1 d DG U P B 1
H7D H 0.2376 0.1468 0.4936 0.221 Uiso 0.5 1 calc R U P B 1
C8D C 0.260(4) 0.2458(14) 0.530(3) 0.20(4) Uiso 0.5 1 d DG U P B 1
C9D C 0.244(5) 0.2640(19) 0.548(3) 0.20(4) Uiso 0.5 1 d DG U P B 1
H9D H 0.2298 0.2526 0.5589 0.244 Uiso 0.5 1 calc R U P B 1
C10D C 0.247(5) 0.2988(19) 0.549(3) 0.21(4) Uiso 0.5 1 d DG U P B 1
H10D H 0.2358 0.3112 0.5608 0.247 Uiso 0.5 1 calc R U P B 1
C11D C 0.267(4) 0.3154(14) 0.532(3) 0.21(4) Uiso 0.5 1 d DG U P B 1
C12D C 0.284(5) 0.2972(18) 0.515(3) 0.21(4) Uiso 0.5 1 d DG U P B 1
H12D H 0.2976 0.3086 0.5035 0.248 Uiso 0.5 1 calc R U P B 1
C13D C 0.280(5) 0.2625(18) 0.514(3) 0.20(4) Uiso 0.5 1 d DG U P B 1
H13D H 0.2916 0.2500 0.5016 0.246 Uiso 0.5 1 calc R U P B 1
C14D C 0.271(3) 0.3528(14) 0.534(3) 0.21(4) Uiso 0.5 1 d DG U P B 1
C15D C 0.243(3) 0.3733(19) 0.535(4) 0.21(4) Uiso 0.5 1 d DG U P B 1
H15D H 0.2211 0.3636 0.5348 0.258 Uiso 0.5 1 calc R U P B 1
C16D C 0.247(3) 0.4080(17) 0.537(4) 0.21(4) Uiso 0.5 1 d DG U P B 1
H16D H 0.2273 0.4220 0.5382 0.258 Uiso 0.5 1 calc R U P B 1
C17D C 0.279(3) 0.4221(14) 0.5378(18) 0.21(4) Uiso 0.5 1 d DG U P B 1
C18D C 0.307(3) 0.4016(17) 0.536(4) 0.22(5) Uiso 0.5 1 d DG U P B 1
H18D H 0.3287 0.4113 0.5368 0.258 Uiso 0.5 1 calc R U P B 1
C19D C 0.303(3) 0.3670(17) 0.534(4) 0.22(5) Uiso 0.5 1 d DG U P B 1
H19D H 0.3225 0.3530 0.5334 0.259 Uiso 0.5 1 calc R U P B 1
C1E C 0.0601(12) 0.6914(13) 0.7246(8) 0.17(2) Uiso 0.5 1 d D U P A 1
C2E C 0.080(2) 0.6723(17) 0.7069(16) 0.18(3) Uiso 0.5 1 d DG U P A 1
C3E C 0.106(4) 0.688(3) 0.694(3) 0.18(3) Uiso 0.5 1 d DG U P A 1
H3E H 0.1104 0.7114 0.6970 0.214 Uiso 0.5 1 calc R U P A 1
C4E C 0.125(5) 0.670(3) 0.678(3) 0.18(4) Uiso 0.5 1 d DG U P A 1
H4E H 0.1423 0.6812 0.6693 0.218 Uiso 0.5 1 calc R U P A 1
C5E C 0.118(3) 0.636(3) 0.674(2) 0.19(3) Uiso 0.5 1 d DG U P A 1
C6E C 0.093(5) 0.620(3) 0.687(4) 0.19(3) Uiso 0.5 1 d DG U P A 1
H6E H 0.0881 0.5973 0.6839 0.222 Uiso 0.5 1 calc R U P A 1
C7E C 0.074(5) 0.638(2) 0.703(4) 0.18(3) Uiso 0.5 1 d DG U P A 1
H7E H 0.0562 0.6275 0.7116 0.218 Uiso 0.5 1 calc R U P A 1
C8E C 0.139(3) 0.617(3) 0.657(2) 0.20(4) Uiso 0.5 1 d DG U P A 1
C9E C 0.138(5) 0.626(5) 0.633(2) 0.20(4) Uiso 0.5 1 d DG U P A 1
H9E H 0.1239 0.6439 0.6274 0.241 Uiso 0.5 1 calc R U P A 1
C10E C 0.157(5) 0.608(5) 0.616(2) 0.20(4) Uiso 0.5 1 d DG U P A 1
H10E H 0.1561 0.6136 0.5999 0.244 Uiso 0.5 1 calc R U P A 1
C11E C 0.177(3) 0.581(3) 0.624(2) 0.21(4) Uiso 0.5 1 d DG U P A 1
C12E C 0.178(6) 0.573(5) 0.648(3) 0.20(5) Uiso 0.5 1 d DG U P A 1
H12E H 0.1914 0.5544 0.6530 0.245 Uiso 0.5 1 calc R U P A 1
C13E C 0.159(6) 0.590(5) 0.664(2) 0.20(4) Uiso 0.5 1 d DG U P A 1
H13E H 0.1593 0.5846 0.6805 0.241 Uiso 0.5 1 calc R U P A 1
C14E C 0.198(3) 0.563(3) 0.606(2) 0.21(4) Uiso 0.5 1 d DG U P A 1
C15E C 0.199(5) 0.573(4) 0.583(2) 0.22(4) Uiso 0.5 1 d DG U P A 1
H15E H 0.1859 0.5918 0.5778 0.259 Uiso 0.5 1 calc R U P A 1
C16E C 0.219(5) 0.556(4) 0.567(2) 0.22(4) Uiso 0.5 1 d DG U P A 1
H16E H 0.2203 0.5635 0.5506 0.259 Uiso 0.5 1 calc R U P A 1
C17E C 0.239(3) 0.529(2) 0.5741(16) 0.21(4) Uiso 0.5 1 d DG U P A 1
C18E C 0.237(5) 0.519(4) 0.5977(19) 0.21(5) Uiso 0.5 1 d DG U P A 1
H18E H 0.2506 0.4999 0.6027 0.257 Uiso 0.5 1 calc R U P A 1
C19E C 0.217(5) 0.535(4) 0.614(2) 0.21(5) Uiso 0.5 1 d DG U P A 1
H19E H 0.2162 0.5282 0.6299 0.253 Uiso 0.5 1 calc R U P A 1
C1F C 0.4415(11) 0.7014(13) 0.3329(8) 0.18(2) Uiso 0.5 1 d D U P A 1
C2F C 0.425(2) 0.6828(17) 0.3527(13) 0.18(3) Uiso 0.5 1 d DG U P A 1
C3F C 0.404(4) 0.656(3) 0.3481(16) 0.19(3) Uiso 0.5 1 d DG U P A 1
H3F H 0.3989 0.6499 0.3321 0.227 Uiso 0.5 1 calc R U P A 1
C4F C 0.390(4) 0.638(4) 0.3667(19) 0.19(3) Uiso 0.5 1 d DG U P A 1
H4F H 0.3753 0.6194 0.3635 0.233 Uiso 0.5 1 calc R U P A 1
C5F C 0.397(3) 0.646(3) 0.3901(17) 0.20(3) Uiso 0.5 1 d DG U P A 1
C6F C 0.419(5) 0.673(4) 0.3948(13) 0.19(4) Uiso 0.5 1 d DG U P A 1
H6F H 0.4237 0.6794 0.4107 0.234 Uiso 0.5 1 calc R U P A 1
C7F C 0.433(4) 0.692(3) 0.3761(13) 0.19(3) Uiso 0.5 1 d DG U P A 1
H7F H 0.4472 0.7100 0.3793 0.227 Uiso 0.5 1 calc R U P A 1
C8F C 0.383(4) 0.627(3) 0.4103(19) 0.20(4) Uiso 0.5 1 d DG U P A 1
C9F C 0.388(5) 0.592(3) 0.411(2) 0.21(5) Uiso 0.5 1 d DG U P A 1
H9F H 0.4003 0.5811 0.3988 0.246 Uiso 0.5 1 calc R U P A 1
C10F C 0.376(5) 0.573(3) 0.430(3) 0.21(5) Uiso 0.5 1 d DG U P A 1
H10F H 0.3792 0.5498 0.4307 0.249 Uiso 0.5 1 calc R U P A 1
C11F C 0.358(4) 0.590(3) 0.448(2) 0.21(4) Uiso 0.5 1 d DG U P A 1
C12F C 0.353(5) 0.624(3) 0.447(3) 0.21(4) Uiso 0.5 1 d DG U P A 1
H12F H 0.3410 0.6350 0.4597 0.248 Uiso 0.5 1 calc R U P A 1
C13F C 0.366(5) 0.643(3) 0.428(3) 0.20(4) Uiso 0.5 1 d DG U P A 1
H13F H 0.3620 0.6663 0.4278 0.245 Uiso 0.5 1 calc R U P A 1
C14F C 0.344(3) 0.570(3) 0.4684(19) 0.21(4) Uiso 0.5 1 d DG U P A 1
C15F C 0.320(5) 0.545(4) 0.4641(16) 0.22(4) Uiso 0.5 1 d DG U P A 1
H15F H 0.3122 0.5415 0.4483 0.262 Uiso 0.5 1 calc R U P A 1
C16F C 0.307(4) 0.527(4) 0.4828(17) 0.22(4) Uiso 0.5 1 d DG U P A 1
H16F H 0.2902 0.5100 0.4798 0.266 Uiso 0.5 1 calc R U P A 1
C17F C 0.318(3) 0.532(2) 0.5058(15) 0.22(4) Uiso 0.5 1 d DG U P A 1
C18F C 0.343(4) 0.556(4) 0.5102(18) 0.22(5) Uiso 0.5 1 d DG U P A 1
H18F H 0.3505 0.5601 0.5259 0.264 Uiso 0.5 1 calc R U P A 1
C19F C 0.356(4) 0.575(4) 0.491(2) 0.22(5) Uiso 0.5 1 d DG U P A 1
H19F H 0.3725 0.5917 0.4944 0.263 Uiso 0.5 1 calc R U P A 1
C1G C 0.4523(11) 0.2976(13) 0.3328(8) 0.17(2) Uiso 0.5 1 d D U P A 2
C2G C 0.438(2) 0.3159(18) 0.3537(14) 0.18(3) Uiso 0.5 1 d DG U P A 2
C3G C 0.409(4) 0.305(4) 0.365(3) 0.18(3) Uiso 0.5 1 d DG U P A 2
H3G H 0.3985 0.2847 0.3598 0.215 Uiso 0.5 1 calc R U P A 2
C4G C 0.396(4) 0.323(4) 0.384(3) 0.18(4) Uiso 0.5 1 d DG U P A 2
H4G H 0.3765 0.3148 0.3920 0.222 Uiso 0.5 1 calc R U P A 2
C5G C 0.412(3) 0.352(3) 0.3919(19) 0.19(4) Uiso 0.5 1 d DG U P A 2
C6G C 0.441(4) 0.363(4) 0.381(3) 0.18(4) Uiso 0.5 1 d DG U P A 2
H6G H 0.4519 0.3830 0.3858 0.219 Uiso 0.5 1 calc R U P A 2
C7G C 0.454(4) 0.345(3) 0.361(3) 0.18(3) Uiso 0.5 1 d DG U P A 2
H7G H 0.4738 0.3528 0.3536 0.214 Uiso 0.5 1 calc R U P A 2
C8G C 0.398(4) 0.371(3) 0.4119(19) 0.20(4) Uiso 0.5 1 d DG U P A 2
C9G C 0.378(6) 0.399(5) 0.4072(19) 0.20(4) Uiso 0.5 1 d DG U P A 2
H9G H 0.3741 0.4061 0.3913 0.238 Uiso 0.5 1 calc R U P A 2
C10G C 0.364(6) 0.418(4) 0.426(2) 0.20(5) Uiso 0.5 1 d DG U P A 2
H10G H 0.3508 0.4369 0.4227 0.241 Uiso 0.5 1 calc R U P A 2
C11G C 0.370(4) 0.408(3) 0.449(2) 0.20(5) Uiso 0.5 1 d DG U P A 2
C12G C 0.390(6) 0.380(5) 0.4539(18) 0.20(5) Uiso 0.5 1 d DG U P A 2
H12G H 0.3940 0.3731 0.4699 0.240 Uiso 0.5 1 calc R U P A 2
C13G C 0.404(6) 0.362(5) 0.435(2) 0.20(5) Uiso 0.5 1 d DG U P A 2
H13G H 0.4174 0.3423 0.4385 0.239 Uiso 0.5 1 calc R U P A 2
C14G C 0.353(3) 0.426(3) 0.4688(19) 0.20(5) Uiso 0.5 1 d DG U P A 2
C15G C 0.371(3) 0.448(5) 0.484(3) 0.21(5) Uiso 0.5 1 d DG U P A 2
H15G H 0.3945 0.4514 0.4812 0.251 Uiso 0.5 1 calc R U P A 2
C16G C 0.355(3) 0.464(4) 0.502(2) 0.21(5) Uiso 0.5 1 d DG U P A 2
H16G H 0.3666 0.4793 0.5120 0.249 Uiso 0.5 1 calc R U P A 2
C17G C 0.320(2) 0.459(2) 0.5055(14) 0.21(4) Uiso 0.5 1 d DG U P A 2
C18G C 0.303(3) 0.437(4) 0.491(2) 0.21(4) Uiso 0.5 1 d DG U P A 2
H18G H 0.2793 0.4339 0.4931 0.248 Uiso 0.5 1 calc R U P A 2
C19G C 0.319(3) 0.421(4) 0.472(2) 0.21(4) Uiso 0.5 1 d DG U P A 2
H19G H 0.3072 0.4059 0.4623 0.247 Uiso 0.5 1 calc R U P A 2
C1H C 0.0479(11) 0.3089(13) 0.7243(7) 0.17(2) Uiso 0.5 1 d D U P A 2
C2H C 0.069(2) 0.3265(17) 0.7063(15) 0.18(3) Uiso 0.5 1 d DG U P A 2
C3H C 0.058(3) 0.355(3) 0.694(3) 0.18(3) Uiso 0.5 1 d DG U P A 2
H3H H 0.0360 0.3641 0.6981 0.218 Uiso 0.5 1 calc R U P A 2
C4H C 0.078(3) 0.370(3) 0.677(3) 0.18(3) Uiso 0.5 1 d DG U P A 2
H4H H 0.0699 0.3899 0.6694 0.221 Uiso 0.5 1 calc R U P A 2
C5H C 0.109(3) 0.357(3) 0.672(2) 0.19(3) Uiso 0.5 1 d DG U P A 2
C6H C 0.121(3) 0.328(4) 0.684(3) 0.18(3) Uiso 0.5 1 d DG U P A 2
H6H H 0.1420 0.3194 0.6803 0.219 Uiso 0.5 1 calc R U P A 2
C7H C 0.100(3) 0.313(3) 0.701(3) 0.18(3) Uiso 0.5 1 d DG U P A 2
H7H H 0.1081 0.2937 0.7091 0.216 Uiso 0.5 1 calc R U P A 2
C8H C 0.131(3) 0.373(3) 0.654(2) 0.19(4) Uiso 0.5 1 d DG U P A 2
C9H C 0.140(4) 0.407(3) 0.657(2) 0.19(4) Uiso 0.5 1 d DG U P A 2
H9H H 0.1320 0.4194 0.6703 0.232 Uiso 0.5 1 calc R U P A 2
C10H C 0.161(5) 0.422(3) 0.641(2) 0.20(4) Uiso 0.5 1 d DG U P A 2
H10H H 0.1673 0.4454 0.6426 0.235 Uiso 0.5 1 calc R U P A 2
C11H C 0.173(3) 0.404(3) 0.621(2) 0.20(4) Uiso 0.5 1 d DG U P A 2
C12H C 0.164(4) 0.371(3) 0.618(2) 0.19(4) Uiso 0.5 1 d DG U P A 2
H12H H 0.1724 0.3585 0.6051 0.234 Uiso 0.5 1 calc R U P A 2
C13H C 0.143(4) 0.355(3) 0.635(3) 0.19(4) Uiso 0.5 1 d DG U P A 2
H13H H 0.1371 0.3325 0.6328 0.232 Uiso 0.5 1 calc R U P A 2
C14H C 0.196(3) 0.422(3) 0.604(2) 0.20(4) Uiso 0.5 1 d DG U P A 2
C15H C 0.183(2) 0.449(3) 0.591(2) 0.21(4) Uiso 0.5 1 d DG U P A 2
H15H H 0.1605 0.4559 0.5931 0.251 Uiso 0.5 1 calc R U P A 2
C16H C 0.204(2) 0.466(3) 0.576(2) 0.21(4) Uiso 0.5 1 d DG U P A 2
H16H H 0.1958 0.4852 0.5671 0.253 Uiso 0.5 1 calc R U P A 2
C17H C 0.238(2) 0.457(2) 0.5730(16) 0.21(4) Uiso 0.5 1 d DG U P A 2
C18H C 0.250(3) 0.429(2) 0.586(2) 0.21(5) Uiso 0.5 1 d DG U P A 2
H18H H 0.2726 0.4224 0.5838 0.250 Uiso 0.5 1 calc R U P A 2
C19H C 0.229(3) 0.412(3) 0.601(2) 0.21(5) Uiso 0.5 1 d DG U P A 2
H19H H 0.2373 0.3931 0.6098 0.248 Uiso 0.5 1 calc R U P A 2
C1I C 0.2467(10) 0.8868(12) 0.5288(9) 0.17(2) Uiso 0.5 1 d D U P A 2
C2I C 0.251(3) 0.8496(14) 0.5306(13) 0.17(3) Uiso 0.5 1 d DG U P A 2
C3I C 0.259(6) 0.8305(19) 0.5106(16) 0.17(3) Uiso 0.5 1 d DG U P A 2
H3I H 0.2617 0.8411 0.4956 0.209 Uiso 0.5 1 calc R U P A 2
C4I C 0.263(6) 0.7959(19) 0.513(2) 0.18(3) Uiso 0.5 1 d DG U P A 2
H4I H 0.2685 0.7828 0.4991 0.211 Uiso 0.5 1 calc R U P A 2
C5I C 0.259(4) 0.7803(14) 0.535(2) 0.18(3) Uiso 0.5 1 d DG U P A 2
C6I C 0.251(6) 0.799(2) 0.555(2) 0.17(4) Uiso 0.5 1 d DG U P A 2
H6I H 0.2485 0.7888 0.5696 0.208 Uiso 0.5 1 calc R U P A 2
C7I C 0.247(6) 0.8340(19) 0.5525(15) 0.17(3) Uiso 0.5 1 d DG U P A 2
H7I H 0.2417 0.8471 0.5661 0.207 Uiso 0.5 1 calc R U P A 2
C8I C 0.263(4) 0.7432(15) 0.537(3) 0.19(4) Uiso 0.5 1 d DG U P A 2
C9I C 0.294(4) 0.7283(19) 0.530(5) 0.19(5) Uiso 0.5 1 d DG U P A 2
H9I H 0.3115 0.7417 0.5242 0.229 Uiso 0.5 1 calc R U P A 2
C10I C 0.297(4) 0.694(2) 0.532(5) 0.19(5) Uiso 0.5 1 d DG U P A 2
H10I H 0.3179 0.6833 0.5269 0.234 Uiso 0.5 1 calc R U P A 2
C11I C 0.271(4) 0.6738(14) 0.540(3) 0.20(5) Uiso 0.5 1 d DG U P A 2
C12I C 0.241(5) 0.6888(19) 0.547(5) 0.19(5) Uiso 0.5 1 d DG U P A 2
H12I H 0.2230 0.6754 0.5527 0.226 Uiso 0.5 1 calc R U P A 2
C13I C 0.237(4) 0.724(2) 0.545(5) 0.18(4) Uiso 0.5 1 d DG U P A 2
H13I H 0.2166 0.7338 0.5500 0.222 Uiso 0.5 1 calc R U P A 2
C14I C 0.275(4) 0.6366(14) 0.541(3) 0.20(5) Uiso 0.5 1 d DG U P A 2
C15I C 0.271(5) 0.6185(19) 0.520(2) 0.20(4) Uiso 0.5 1 d DG U P A 2
H15I H 0.2662 0.6299 0.5052 0.246 Uiso 0.5 1 calc R U P A 2
C16I C 0.274(5) 0.5837(19) 0.5199(18) 0.21(4) Uiso 0.5 1 d DG U P A 2
H16I H 0.2713 0.5713 0.5055 0.250 Uiso 0.5 1 calc R U P A 2
C17I C 0.281(3) 0.5669(13) 0.5410(17) 0.21(4) Uiso 0.5 1 d DG U P A 2
C18I C 0.284(5) 0.5850(16) 0.5620(19) 0.21(5) Uiso 0.5 1 d DG U P A 2
H18I H 0.2889 0.5735 0.5765 0.247 Uiso 0.5 1 calc R U P A 2
C19I C 0.281(5) 0.6198(16) 0.562(2) 0.21(5) Uiso 0.5 1 d DG U P A 2
H19I H 0.2838 0.6322 0.5762 0.248 Uiso 0.5 1 calc R U P A 2
C1J C 0.2430(10) 0.1024(12) 0.5273(9) 0.17(2) Uiso 0.5 1 d D U P A 2
C2J C 0.237(3) 0.1397(14) 0.5251(13) 0.18(3) Uiso 0.5 1 d DG U P A 2
C3J C 0.235(6) 0.1597(19) 0.5453(14) 0.19(3) Uiso 0.5 1 d DG U P A 2
H3J H 0.2359 0.1498 0.5607 0.222 Uiso 0.5 1 calc R U P A 2
C4J C 0.230(7) 0.1943(18) 0.543(2) 0.19(3) Uiso 0.5 1 d DG U P A 2
H4J H 0.2281 0.2079 0.5569 0.227 Uiso 0.5 1 calc R U P A 2
C5J C 0.228(4) 0.2088(15) 0.521(2) 0.19(3) Uiso 0.5 1 d DG U P A 2
C6J C 0.230(6) 0.189(2) 0.5005(19) 0.19(4) Uiso 0.5 1 d DG U P A 2
H6J H 0.2291 0.1987 0.4851 0.225 Uiso 0.5 1 calc R U P A 2
C7J C 0.235(6) 0.154(2) 0.5027(13) 0.18(3) Uiso 0.5 1 d DG U P A 2
H7J H 0.2369 0.1406 0.4889 0.221 Uiso 0.5 1 calc R U P A 2
C8J C 0.223(4) 0.2461(15) 0.518(3) 0.20(4) Uiso 0.5 1 d DG U P A 2
C9J C 0.251(4) 0.267(2) 0.522(5) 0.20(4) Uiso 0.5 1 d DG U P A 2
H9J H 0.2718 0.2584 0.5263 0.246 Uiso 0.5 1 calc R U P A 2
C10J C 0.247(4) 0.302(2) 0.519(4) 0.21(4) Uiso 0.5 1 d DG U P A 2
H10J H 0.2655 0.3165 0.5212 0.249 Uiso 0.5 1 calc R U P A 2
C11J C 0.216(4) 0.3151(15) 0.512(3) 0.21(4) Uiso 0.5 1 d DG U P A 2
C12J C 0.189(4) 0.294(2) 0.508(5) 0.21(5) Uiso 0.5 1 d DG U P A 2
H12J H 0.1676 0.3028 0.5035 0.250 Uiso 0.5 1 calc R U P A 2
C13J C 0.192(4) 0.2593(19) 0.511(5) 0.21(5) Uiso 0.5 1 d DG U P A 2
H13J H 0.1739 0.2447 0.5086 0.246 Uiso 0.5 1 calc R U P A 2
C14J C 0.212(4) 0.3525(14) 0.509(2) 0.21(4) Uiso 0.5 1 d DG U P A 2
C15J C 0.223(5) 0.374(2) 0.527(3) 0.22(4) Uiso 0.5 1 d DG U P A 2
H15J H 0.2328 0.3646 0.5410 0.258 Uiso 0.5 1 calc R U P A 2
C16J C 0.220(4) 0.4084(18) 0.525(2) 0.22(4) Uiso 0.5 1 d DG U P A 2
H16J H 0.2271 0.4229 0.5369 0.259 Uiso 0.5 1 calc R U P A 2
C17J C 0.205(3) 0.4218(14) 0.5041(17) 0.22(4) Uiso 0.5 1 d DG U P A 2
C18J C 0.194(5) 0.4006(17) 0.486(2) 0.22(5) Uiso 0.5 1 d DG U P A 2
H18J H 0.1847 0.4098 0.4721 0.260 Uiso 0.5 1 calc R U P A 2
C19J C 0.198(6) 0.3660(16) 0.488(2) 0.22(5) Uiso 0.5 1 d DG U P A 2
H19J H 0.1903 0.3515 0.4761 0.261 Uiso 0.5 1 calc R U P A 2
C1K C 0.0586(11) 0.6918(13) 0.7226(9) 0.17(2) Uiso 0.5 1 d D U P A 2
C2K C 0.071(2) 0.6740(17) 0.7004(14) 0.18(3) Uiso 0.5 1 d DG U P A 2
C3K C 0.072(6) 0.690(3) 0.6785(15) 0.18(3) Uiso 0.5 1 d DG U P A 2
H3K H 0.0642 0.7128 0.6772 0.217 Uiso 0.5 1 calc R U P A 2
C4K C 0.083(6) 0.673(4) 0.6584(16) 0.19(4) Uiso 0.5 1 d DG U P A 2
H4K H 0.0827 0.6841 0.6434 0.224 Uiso 0.5 1 calc R U P A 2
C5K C 0.093(4) 0.640(3) 0.6602(19) 0.19(3) Uiso 0.5 1 d DG U P A 2
C6K C 0.093(6) 0.624(3) 0.682(2) 0.19(3) Uiso 0.5 1 d DG U P A 2
H6K H 0.1002 0.6011 0.6833 0.222 Uiso 0.5 1 calc R U P A 2
C7K C 0.082(6) 0.641(3) 0.7022(19) 0.18(3) Uiso 0.5 1 d DG U P A 2
H7K H 0.0817 0.6298 0.7172 0.218 Uiso 0.5 1 calc R U P A 2
C8K C 0.106(4) 0.621(3) 0.639(2) 0.20(4) Uiso 0.5 1 d DG U P A 2
C9K C 0.139(4) 0.610(6) 0.638(3) 0.20(4) Uiso 0.5 1 d DG U P A 2
H9K H 0.1536 0.6143 0.6513 0.242 Uiso 0.5 1 calc R U P A 2
C10K C 0.151(4) 0.593(6) 0.618(3) 0.20(4) Uiso 0.5 1 d DG U P A 2
H10K H 0.1741 0.5853 0.6181 0.244 Uiso 0.5 1 calc R U P A 2
C11K C 0.130(4) 0.587(3) 0.5991(19) 0.21(4) Uiso 0.5 1 d DG U P A 2
C12K C 0.097(4) 0.598(6) 0.600(3) 0.20(5) Uiso 0.5 1 d DG U P A 2
H12K H 0.0830 0.5936 0.5863 0.240 Uiso 0.5 1 calc R U P A 2
C13K C 0.085(4) 0.615(6) 0.619(3) 0.20(5) Uiso 0.5 1 d DG U P A 2
H13K H 0.0624 0.6225 0.6195 0.240 Uiso 0.5 1 calc R U P A 2
C14K C 0.144(4) 0.568(3) 0.5779(19) 0.21(4) Uiso 0.5 1 d DG U P A 2
C15K C 0.178(4) 0.572(4) 0.572(2) 0.22(4) Uiso 0.5 1 d DG U P A 2
H15K H 0.1918 0.5873 0.5806 0.259 Uiso 0.5 1 calc R U P A 2
C16K C 0.192(3) 0.554(4) 0.553(2) 0.22(4) Uiso 0.5 1 d DG U P A 2
H16K H 0.2146 0.5573 0.5487 0.260 Uiso 0.5 1 calc R U P A 2
C17K C 0.172(3) 0.532(2) 0.5399(14) 0.22(4) Uiso 0.5 1 d DG U P A 2
C18K C 0.138(3) 0.528(4) 0.546(3) 0.22(5) Uiso 0.5 1 d DG U P A 2
H18K H 0.1242 0.5129 0.5372 0.264 Uiso 0.5 1 calc R U P A 2
C19K C 0.124(3) 0.546(5) 0.565(3) 0.22(5) Uiso 0.5 1 d DG U P A 2
H19K H 0.1014 0.5429 0.5692 0.263 Uiso 0.5 1 calc R U P A 2
C1L C 0.4399(12) 0.7005(13) 0.3322(8) 0.18(2) Uiso 0.5 1 d D U P A 2
C2L C 0.418(2) 0.6806(17) 0.3488(16) 0.18(3) Uiso 0.5 1 d DG U P A 2
C3L C 0.426(4) 0.647(2) 0.354(4) 0.19(3) Uiso 0.5 1 d DG U P A 2
H3L H 0.4455 0.6372 0.3471 0.228 Uiso 0.5 1 calc R U P A 2
C4L C 0.405(4) 0.628(3) 0.369(4) 0.19(3) Uiso 0.5 1 d DG U P A 2
H4L H 0.4105 0.6056 0.3720 0.233 Uiso 0.5 1 calc R U P A 2
C5L C 0.377(3) 0.643(3) 0.378(2) 0.20(3) Uiso 0.5 1 d DG U P A 2
C6L C 0.369(4) 0.676(3) 0.373(4) 0.20(4) Uiso 0.5 1 d DG U P A 2
H6L H 0.3492 0.6863 0.3801 0.234 Uiso 0.5 1 calc R U P A 2
C7L C 0.389(4) 0.695(3) 0.359(4) 0.19(3) Uiso 0.5 1 d DG U P A 2
H7L H 0.3841 0.7179 0.3552 0.226 Uiso 0.5 1 calc R U P A 2
C8L C 0.354(3) 0.623(3) 0.394(2) 0.20(4) Uiso 0.5 1 d DG U P A 2
C9L C 0.342(6) 0.591(4) 0.386(3) 0.20(5) Uiso 0.5 1 d DG U P A 2
H9L H 0.3489 0.5829 0.3712 0.245 Uiso 0.5 1 calc R U P A 2
C10L C 0.320(6) 0.573(4) 0.400(3) 0.21(5) Uiso 0.5 1 d DG U P A 2
H10L H 0.3125 0.5514 0.3952 0.248 Uiso 0.5 1 calc R U P A 2
C11L C 0.310(3) 0.585(3) 0.422(2) 0.21(4) Uiso 0.5 1 d DG U P A 2
C12L C 0.322(6) 0.616(4) 0.430(3) 0.21(4) Uiso 0.5 1 d DG U P A 2
H12L H 0.3151 0.6247 0.4452 0.247 Uiso 0.5 1 calc R U P A 2
C13L C 0.344(6) 0.635(4) 0.416(3) 0.20(4) Uiso 0.5 1 d DG U P A 2
H13L H 0.3514 0.6562 0.4212 0.244 Uiso 0.5 1 calc R U P A 2
C14L C 0.287(3) 0.565(3) 0.438(2) 0.21(4) Uiso 0.5 1 d DG U P A 2
C15L C 0.254(4) 0.577(4) 0.442(4) 0.22(5) Uiso 0.5 1 d DG U P A 2
H15L H 0.2472 0.5978 0.4348 0.261 Uiso 0.5 1 calc R U P A 2
C16L C 0.233(3) 0.560(3) 0.457(4) 0.22(5) Uiso 0.5 1 d DG U P A 2
H16L H 0.2105 0.5678 0.4595 0.259 Uiso 0.5 1 calc R U P A 2
C17L C 0.243(2) 0.5297(19) 0.4671(16) 0.22(4) Uiso 0.5 1 d DG U P A 2
C18L C 0.275(3) 0.518(4) 0.463(3) 0.22(4) Uiso 0.5 1 d DG U P A 2
H18L H 0.2826 0.4973 0.4702 0.264 Uiso 0.5 1 calc R U P A 2
C19L C 0.297(3) 0.536(4) 0.448(4) 0.22(4) Uiso 0.5 1 d DG U P A 2
H19L H 0.3193 0.5273 0.4455 0.262 Uiso 0.5 1 calc R U P A 2
C20A C 0.219(2) 0.4762(14) 0.4838(13) 0.22(4) Uiso 1 1 d DG U . . .
H20A H 0.2295 0.4639 0.4715 0.258 Uiso 0.5 1 calc R U P A 2
C20J C 0.201(2) 0.4594(12) 0.5017(14) 0.22(4) Uiso 1 1 d DG U . A .
H20J H 0.2006 0.4355 0.5017 0.258 Uiso 0.5 1 calc R U P C 1
C20B C 0.186(2) 0.4775(14) 0.5196(13) 0.22(4) Uiso 1 1 d DG U . A .
H20B H 0.1738 0.4660 0.5319 0.258 Uiso 0.5 1 calc R U P D 2
C20K C 0.187(3) 0.5125(14) 0.5195(13) 0.22(4) Uiso 1 1 d DG U . A .
H20K H 0.1759 0.5249 0.5318 0.259 Uiso 0.5 1 calc R U P E 1
C20C C 0.204(3) 0.5293(12) 0.5016(14) 0.21(4) Uiso 1 1 d DG U . A .
H20C H 0.2048 0.5532 0.5016 0.253 Uiso 0.5 1 calc R U P F 2
C20L C 0.220(2) 0.5112(14) 0.4837(13) 0.21(4) Uiso 1 1 d DG U . A .
H20L H 0.2316 0.5227 0.4714 0.255 Uiso 0.5 1 calc R U P G 1
C20D C 0.282(2) 0.4593(12) 0.5406(14) 0.21(4) Uiso 1 1 d DG U . . .
H20D H 0.2820 0.4354 0.5403 0.254 Uiso 0.5 1 calc R U P B 2
C20H C 0.261(2) 0.4764(14) 0.5562(15) 0.21(4) Uiso 1 1 d DG U . A .
H20H H 0.2466 0.4641 0.5667 0.253 Uiso 0.5 1 calc R U P H 1
C20E C 0.261(2) 0.5114(14) 0.5566(15) 0.21(4) Uiso 1 1 d DG U . A .
H20E H 0.2464 0.5230 0.5673 0.252 Uiso 0.5 1 calc R U P I 2
C20I C 0.282(2) 0.5293(12) 0.5413(15) 0.21(4) Uiso 1 1 d DG U . A .
H20I H 0.2815 0.5532 0.5416 0.254 Uiso 0.5 1 calc R U P J 1
C20F C 0.303(2) 0.5122(13) 0.5257(14) 0.22(4) Uiso 1 1 d DG U . A .
H20F H 0.3169 0.5244 0.5153 0.261 Uiso 0.5 1 calc R U P K 2
C20G C 0.303(2) 0.4772(14) 0.5253(14) 0.21(4) Uiso 1 1 d DG U . A .
H20G H 0.3171 0.4655 0.5146 0.252 Uiso 0.5 1 calc R U P L 1

loop_
_atom_site_aniso_label
_atom_site_aniso_U_11
_atom_site_aniso_U_22
_atom_site_aniso_U_33
_atom_site_aniso_U_23
_atom_site_aniso_U_13
_atom_site_aniso_U_12
Tb1 0.128(17) 0.115(16) 0.14(2) 0.034(14) -0.006(14) -0.003(13)
Tb2 0.128(17) 0.109(16) 0.15(2) 0.029(14) 0.000(14) -0.003(13)
Tb3 0.113(16) 0.101(15) 0.11(2) 0.027(13) 0.003(12) -0.006(13)
Tb4 0.169(19) 0.155(19) 0.19(3) 0.016(16) -0.019(15) -0.024(16)
Tb5 0.175(19) 0.134(17) 0.15(2) 0.028(15) -0.002(15) 0.009(15)
Tb6 0.149(18) 0.140(18) 0.18(2) 0.014(16) 0.000(15) 0.000(15)

loop_
_atom_type_symbol
_atom_type_description
_atom_type_scat_dispersion_real
_atom_type_scat_dispersion_imag
_atom_type_scat_source
C C 0.0181 0.0091 'International Tables Vol C Tables 4.2.6.8 and 6.1.1.4'
H H 0.0000 0.0000 'International Tables Vol C Tables 4.2.6.8 and 6.1.1.4'
N N 0.0311 0.0180 'International Tables Vol C Tables 4.2.6.8 and 6.1.1.4'
O O 0.0492 0.0322 'International Tables Vol C Tables 4.2.6.8 and 6.1.1.4'
Tb Tb -9.1472 9.1891 'International Tables Vol C Tables 4.2.6.8 and 6.1.1.4'

loop_
_geom_angle_atom_site_label_1
_geom_angle_atom_site_label_2
_geom_angle_atom_site_label_3
_geom_angle
_geom_angle_site_symmetry_1
_geom_angle_site_symmetry_3
O1BH Tb1 O1DJ 81.4(13) 7_554 6_544
O1BH Tb1 O101 80.2(13) 7_554 .
O1DJ Tb1 O101 132(3) 6_544 .
O1BH Tb1 O201 132(3) 7_554 .
O1DJ Tb1 O201 80.2(13) 6_544 .
O101 Tb1 O201 80.3(14) . .
O1BH Tb1 O3H 142(2) 7_554 .
O1DJ Tb1 O3H 74(2) 6_544 .
O101 Tb1 O3H 137(2) . .
O201 Tb1 O3H 72(3) . .
O1BH Tb1 O1H 73(2) 7_554 .
O1DJ Tb1 O1H 142(2) 6_544 .
O101 Tb1 O1H 70(3) . .
O201 Tb1 O1H 137(2) . .
O3H Tb1 O1H 111(3) . .
O1BH Tb1 O2H 139.2(15) 7_554 .
O1DJ Tb1 O2H 138.0(16) 6_544 .
O101 Tb1 O2H 77(3) . .
O201 Tb1 O2H 77(3) . .
O3H Tb1 O2H 66(2) . .
O1H Tb1 O2H 67(2) . .
O1BH Tb1 O4H 74(2) 7_554 .
O1DJ Tb1 O4H 73(2) 6_544 .
O101 Tb1 O4H 140.0(13) . .
O201 Tb1 O4H 139.5(13) . .
O3H Tb1 O4H 72(3) . .
O1H Tb1 O4H 73(3) . .
O2H Tb1 O4H 104(3) . .
O1BH Tb1 Tb4 68(2) 7_554 .
O1DJ Tb1 Tb4 106.3(16) 6_544 .
O101 Tb1 Tb4 106.6(15) . .
O201 Tb1 Tb4 160(2) . .
O3H Tb1 Tb4 92(2) . .
O1H Tb1 Tb4 38(2) . .
O2H Tb1 Tb4 87(2) . .
O4H Tb1 Tb4 35.1(9) . .
O1BH Tb1 Tb2 106.1(16) 7_554 .
O1DJ Tb1 Tb2 158(2) 6_544 .
O101 Tb1 Tb2 70(2) . .
O201 Tb1 Tb2 107.6(15) . .
O3H Tb1 Tb2 88.7(16) . .
O1H Tb1 Tb2 33.4(14) . .
O2H Tb1 Tb2 33.8(12) . .
O4H Tb1 Tb2 88.9(15) . .
Tb4 Tb1 Tb2 59.9(4) . .
O1BH Tb1 Tb5 106.5(16) 7_554 .
O1DJ Tb1 Tb5 68(2) 6_544 .
O101 Tb1 Tb5 160(2) . .
O201 Tb1 Tb5 106.9(15) . .
O3H Tb1 Tb5 38(2) . .
O1H Tb1 Tb5 93(2) . .
O2H Tb1 Tb5 86(2) . .
O4H Tb1 Tb5 34.5(9) . .
Tb4 Tb1 Tb5 60.7(4) . .
Tb2 Tb1 Tb5 90.3(5) . .
O1BH Tb1 Tb3 158(2) 7_554 .
O1DJ Tb1 Tb3 105.8(16) 6_544 .
O101 Tb1 Tb3 107.3(15) . .
O201 Tb1 Tb3 70(2) . .
O3H Tb1 Tb3 32.8(13) . .
O1H Tb1 Tb3 89.7(16) . .
O2H Tb1 Tb3 32.9(12) . .
O4H Tb1 Tb3 88.6(15) . .
Tb4 Tb1 Tb3 90.3(5) . .
Tb2 Tb1 Tb3 60.2(3) . .
Tb5 Tb1 Tb3 60.0(4) . .
O2CI Tb2 O2EK 81.8(13) 6_644 5_544
O2CI Tb2 O102 133(3) 6_644 .
O2EK Tb2 O102 80.0(13) 5_544 .
O2CI Tb2 O204 80.4(13) 6_644 3_665
O2EK Tb2 O204 133(3) 5_544 3_665
O102 Tb2 O204 80.5(14) . 3_665
O2CI Tb2 O1H 142(2) 6_644 .
O2EK Tb2 O1H 73(2) 5_544 .
O102 Tb2 O1H 71(3) . .
O204 Tb2 O1H 137(2) 3_665 .
O2CI Tb2 O6H 73(2) 6_644 .
O2EK Tb2 O6H 142(2) 5_544 .
O102 Tb2 O6H 137(2) . .
O204 Tb2 O6H 71(3) 3_665 .
O1H Tb2 O6H 111(3) . .
O2CI Tb2 O2H 137.9(16) 6_644 .
O2EK Tb2 O2H 138.8(15) 5_544 .
O102 Tb2 O2H 77(3) . .
O204 Tb2 O2H 76(3) 3_665 .
O1H Tb2 O2H 67(2) . .
O6H Tb2 O2H 66(2) . .
O2CI Tb2 O5H 73(2) 6_644 .
O2EK Tb2 O5H 74(2) 5_544 .
O102 Tb2 O5H 140.0(13) . .
O204 Tb2 O5H 139.2(13) 3_665 .
O1H Tb2 O5H 73(2) . .
O6H Tb2 O5H 72(3) . .
O2H Tb2 O5H 104(3) . .
O2CI Tb2 Tb4 106.1(16) 6_644 .
O2EK Tb2 Tb4 68(2) 5_544 .
O102 Tb2 Tb4 106.7(15) . .
O204 Tb2 Tb4 160(2) 3_665 .
O1H Tb2 Tb4 38(2) . .
O6H Tb2 Tb4 92(2) . .
O2H Tb2 Tb4 87(2) . .
O5H Tb2 Tb4 35.1(9) . .
O2CI Tb2 Tb1 158(2) 6_644 .
O2EK Tb2 Tb1 105.7(16) 5_544 .
O102 Tb2 Tb1 70(2) . .
O204 Tb2 Tb1 107.3(15) 3_665 .
O1H Tb2 Tb1 33.5(14) . .
O6H Tb2 Tb1 89.3(15) . .
O2H Tb2 Tb1 33.8(11) . .
O5H Tb2 Tb1 89.0(14) . .
Tb4 Tb2 Tb1 59.9(4) . .
O2CI Tb2 Tb6 67(2) 6_644 .
O2EK Tb2 Tb6 106.4(16) 5_544 .
O102 Tb2 Tb6 160(2) . .
O204 Tb2 Tb6 106.5(15) 3_665 .
O1H Tb2 Tb6 93(2) . .
O6H Tb2 Tb6 38(2) . .
O2H Tb2 Tb6 86(2) . .
O5H Tb2 Tb6 34.6(9) . .
Tb4 Tb2 Tb6 60.7(4) . .
Tb1 Tb2 Tb6 90.4(5) . .
O2CI Tb2 Tb3 105.4(16) 6_644 .
O2EK Tb2 Tb3 158(2) 5_544 .
O102 Tb2 Tb3 107.6(15) . .
O204 Tb2 Tb3 69(2) 3_665 .
O1H Tb2 Tb3 90.1(16) . .
O6H Tb2 Tb3 33.0(14) . .
O2H Tb2 Tb3 33.2(12) . .
O5H Tb2 Tb3 88.7(15) . .
Tb4 Tb2 Tb3 90.4(5) . .
Tb1 Tb2 Tb3 60.4(3) . .
Tb6 Tb2 Tb3 59.9(4) . .
O1AG Tb3 O2FL 81.8(13) . 3_665
O1AG Tb3 O203 135(3) . 3_665
O2FL Tb3 O203 80.9(13) 3_665 3_665
O1AG Tb3 O202 82.1(13) . .
O2FL Tb3 O202 135(3) 3_665 .
O203 Tb3 O202 81.5(13) 3_665 .
O1AG Tb3 O6H 141(2) . .
O2FL Tb3 O6H 74(2) 3_665 .
O203 Tb3 O6H 71(3) 3_665 .
O202 Tb3 O6H 136(2) . .
O1AG Tb3 O3H 73(2) . .
O2FL Tb3 O3H 142(2) 3_665 .
O203 Tb3 O3H 137(2) 3_665 .
O202 Tb3 O3H 70(3) . .
O6H Tb3 O3H 109(3) . .
O1AG Tb3 O2H 137.4(17) . .
O2FL Tb3 O2H 138.9(16) 3_665 .
O203 Tb3 O2H 76(3) 3_665 .
O202 Tb3 O2H 75(3) . .
O6H Tb3 O2H 66(2) . .
O3H Tb3 O2H 66(2) . .
O1AG Tb3 O7H 72(2) . .
O2FL Tb3 O7H 74(2) 3_665 .
O203 Tb3 O7H 139.5(13) 3_665 .
O202 Tb3 O7H 138.3(14) . .
O6H Tb3 O7H 72(3) . .
O3H Tb3 O7H 72(3) . .
O2H Tb3 O7H 103(3) . .
O1AG Tb3 Tb6 104.9(16) . .
O2FL Tb3 Tb6 68(2) 3_665 .
O203 Tb3 Tb6 106.3(15) 3_665 .
O202 Tb3 Tb6 157(2) . .
O6H Tb3 Tb6 38(2) . .
O3H Tb3 Tb6 91(2) . .
O2H Tb3 Tb6 86(2) . .
O7H Tb3 Tb6 34.7(9) . .
O1AG Tb3 Tb2 156(2) . .
O2FL Tb3 Tb2 106.3(16) 3_665 .
O203 Tb3 Tb2 69(2) 3_665 .
O202 Tb3 Tb2 105.5(16) . .
O6H Tb3 Tb2 33.0(14) . .
O3H Tb3 Tb2 88.0(16) . .
O2H Tb3 Tb2 33.2(12) . .
O7H Tb3 Tb2 88.4(16) . .
Tb6 Tb3 Tb2 59.9(4) . .
O1AG Tb3 Tb5 66(2) . .
O2FL Tb3 Tb5 106.1(15) 3_665 .
O203 Tb3 Tb5 159(2) 3_665 .
O202 Tb3 Tb5 105.2(16) . .
O6H Tb3 Tb5 92(2) . .
O3H Tb3 Tb5 38(2) . .
O2H Tb3 Tb5 86(2) . .
O7H Tb3 Tb5 34.4(10) . .
Tb6 Tb3 Tb5 60.4(4) . .
Tb2 Tb3 Tb5 89.9(4) . .
O1AG Tb3 Tb1 105.1(16) . .
O2FL Tb3 Tb1 158(2) 3_665 .
O203 Tb3 Tb1 106.6(15) 3_665 .
O202 Tb3 Tb1 67(2) . .
O6H Tb3 Tb1 88.3(16) . .
O3H Tb3 Tb1 32.8(14) . .
O2H Tb3 Tb1 32.9(12) . .
O7H Tb3 Tb1 88.2(16) . .
Tb6 Tb3 Tb1 89.8(4) . .
Tb2 Tb3 Tb1 59.4(3) . .
Tb5 Tb3 Tb1 59.9(4) . .
O1EK Tb4 O2BH 81.3(14) 5_544 7_554
O1EK Tb4 O104 80.9(13) 5_544 2_645
O2BH Tb4 O104 134(3) 7_554 2_645
O1EK Tb4 O105 132(3) 5_544 4
O2BH Tb4 O105 80.5(13) 7_554 4
O104 Tb4 O105 80.1(13) 2_645 4
O1EK Tb4 O4H 143(2) 5_544 .
O2BH Tb4 O4H 74(2) 7_554 .
O104 Tb4 O4H 136(2) 2_645 .
O105 Tb4 O4H 72(3) 4 .
O1EK Tb4 O5H 75(2) 5_544 .
O2BH Tb4 O5H 142(2) 7_554 .
O104 Tb4 O5H 71(3) 2_645 .
O105 Tb4 O5H 137(2) 4 .
O4H Tb4 O5H 109(3) . .
O1EK Tb4 O8H 138.7(16) 5_544 .
O2BH Tb4 O8H 138.2(16) 7_554 .
O104 Tb4 O8H 77(3) 2_645 .
O105 Tb4 O8H 78(3) 4 .
O4H Tb4 O8H 65(2) . .
O5H Tb4 O8H 65(2) . .
O1EK Tb4 O1H 72(2) 5_544 .
O2BH Tb4 O1H 72(2) 7_554 .
O104 Tb4 O1H 139.4(13) 2_645 .
O105 Tb4 O1H 140.4(12) 4 .
O4H Tb4 O1H 74(3) . .
O5H Tb4 O1H 73(2) . .
O8H Tb4 O1H 104(3) . .
O1EK Tb4 C1H 88.0(9) 5_544 7_554
O2BH Tb4 C1H 16(2) 7_554 7_554
O104 Tb4 C1H 150(2) 2_645 7_554
O105 Tb4 C1H 86.9(9) 4 7_554
O4H Tb4 C1H 61.6(16) . 7_554
O5H Tb4 C1H 133(2) . 7_554
O8H Tb4 C1H 126.8(16) . 7_554
O1H Tb4 C1H 59.8(14) . 7_554
O1EK Tb4 Tb2 68(2) 5_544 .
O2BH Tb4 Tb2 105.8(16) 7_554 .
O104 Tb4 Tb2 106.5(15) 2_645 .
O105 Tb4 Tb2 160(2) 4 .
O4H Tb4 Tb2 92(2) . .
O5H Tb4 Tb2 38(2) . .
O8H Tb4 Tb2 86(2) . .
O1H Tb4 Tb2 35.0(9) . .
C1H Tb4 Tb2 94.7(9) 7_554 .
O1EK Tb4 Tb1 106.0(16) 5_544 .
O2BH Tb4 Tb1 67(2) 7_554 .
O104 Tb4 Tb1 159(2) 2_645 .
O105 Tb4 Tb1 107.6(14) 4 .
O4H Tb4 Tb1 38(2) . .
O5H Tb4 Tb1 92(2) . .
O8H Tb4 Tb1 86(2) . .
O1H Tb4 Tb1 35.3(10) . .
C1H Tb4 Tb1 51.0(10) 7_554 .
Tb2 Tb4 Tb1 60.2(4) . .
O1EK Tb4 Tb6 106.1(16) 5_544 .
O2BH Tb4 Tb6 158(2) 7_554 .
O104 Tb4 Tb6 69(2) 2_645 .
O105 Tb4 Tb6 107.6(14) 4 .
O4H Tb4 Tb6 88.3(16) . .
O5H Tb4 Tb6 32.4(14) . .
O8H Tb4 Tb6 33.1(12) . .
O1H Tb4 Tb6 89.6(15) . .
C1H Tb4 Tb6 141.1(12) 7_554 .
Tb2 Tb4 Tb6 60.0(4) . .
Tb1 Tb4 Tb6 90.1(5) . .
O2DJ Tb5 O2AG 81.8(14) 6_544 .
O2DJ Tb5 O106 81.2(13) 6_544 4
O2AG Tb5 O106 133(3) . 4
O2DJ Tb5 O206 134(3) 6_544 4
O2AG Tb5 O206 80.0(13) . 4
O106 Tb5 O206 81.3(13) 4 4
O2DJ Tb5 O7H 142(2) 6_544 .
O2AG Tb5 O7H 75(2) . .
O106 Tb5 O7H 137(2) 4 .
O206 Tb5 O7H 71(3) 4 .
O2DJ Tb5 O4H 74(2) 6_544 .
O2AG Tb5 O4H 143(2) . .
O106 Tb5 O4H 70(3) 4 .
O206 Tb5 O4H 137(2) 4 .
O7H Tb5 O4H 108(4) . .
O2DJ Tb5 O8H 137.4(17) 6_544 .
O2AG Tb5 O8H 138.9(16) . .
O106 Tb5 O8H 76(3) 4 .
O206 Tb5 O8H 77(3) 4 .
O7H Tb5 O8H 65(2) . .
O4H Tb5 O8H 65(2) . .
O2DJ Tb5 O3H 73(2) 6_544 .
O2AG Tb5 O3H 75(2) . .
O106 Tb5 O3H 138.7(14) 4 .
O206 Tb5 O3H 139.4(13) 4 .
O7H Tb5 O3H 72(3) . .
O4H Tb5 O3H 72(3) . .
O8H Tb5 O3H 102(3) . .
O2DJ Tb5 C1G 89.5(9) 6_544 .
O2AG Tb5 C1G 18(2) . .
O106 Tb5 C1G 151(2) 4 .
O206 Tb5 C1G 86.2(9) 4 .
O7H Tb5 C1G 60.4(17) . .
O4H Tb5 C1G 133(2) . .
O8H Tb5 C1G 125.8(16) . .
O3H Tb5 C1G 60.8(14) . .
O2DJ Tb5 Tb1 67(2) 6_544 .
O2AG Tb5 Tb1 107.2(15) . .
O106 Tb5 Tb1 105.7(15) 4 .
O206 Tb5 Tb1 159(2) 4 .
O7H Tb5 Tb1 91(2) . .
O4H Tb5 Tb1 37(2) . .
O8H Tb5 Tb1 85(2) . .
O3H Tb5 Tb1 34.5(9) . .
C1G Tb5 Tb1 95.2(9) . .
O2DJ Tb5 Tb3 105.7(16) 6_544 .
O2AG Tb5 Tb3 69(2) . .
O106 Tb5 Tb3 158(2) 4 .
O206 Tb5 Tb3 106.5(15) 4 .
O7H Tb5 Tb3 37(2) . .
O4H Tb5 Tb3 91(2) . .
O8H Tb5 Tb3 85(2) . .
O3H Tb5 Tb3 34.6(9) . .
C1G Tb5 Tb3 50.7(10) . .
Tb1 Tb5 Tb3 60.1(4) . .
O2DJ Tb5 Tb6 157(2) 6_544 .
O2AG Tb5 Tb6 106.4(15) . .
O106 Tb5 Tb6 106.4(15) 4 .
O206 Tb5 Tb6 69(2) 4 .
O7H Tb5 Tb6 32.5(15) . .
O4H Tb5 Tb6 88.1(16) . .
O8H Tb5 Tb6 33.1(11) . .
O3H Tb5 Tb6 88.1(15) . .
C1G Tb5 Tb6 92.8(9) . .
Tb1 Tb5 Tb6 89.4(5) . .
Tb3 Tb5 Tb6 59.6(4) . .
O1CI Tb6 O1FL 82.0(14) 6_644 3_665
O1CI Tb6 O103 80.5(13) 6_644 2_645
O1FL Tb6 O103 133(3) 3_665 2_645
O1CI Tb6 O205 134(3) 6_644 4
O1FL Tb6 O205 80.7(13) 3_665 4
O103 Tb6 O205 80.6(14) 2_645 4
O1CI Tb6 O5H 74(2) 6_644 .
O1FL Tb6 O5H 142(2) 3_665 .
O103 Tb6 O5H 71(3) 2_645 .
O205 Tb6 O5H 137(2) 4 .
O1CI Tb6 O7H 142(2) 6_644 .
O1FL Tb6 O7H 74(2) 3_665 .
O103 Tb6 O7H 137(2) 2_645 .
O205 Tb6 O7H 71(3) 4 .
O5H Tb6 O7H 109(3) . .
O1CI Tb6 O8H 137.8(17) 6_644 .
O1FL Tb6 O8H 138.2(16) 3_665 .
O103 Tb6 O8H 77(3) 2_645 .
O205 Tb6 O8H 77(3) 4 .
O5H Tb6 O8H 65(2) . .
O7H Tb6 O8H 65(2) . .
O1CI Tb6 O6H 73(2) 6_644 .
O1FL Tb6 O6H 73(2) 3_665 .
O103 Tb6 O6H 139.5(13) 2_645 .
O205 Tb6 O6H 139.5(13) 4 .
O5H Tb6 O6H 72(2) . .
O7H Tb6 O6H 72(3) . .
O8H Tb6 O6H 103(3) . .
O1CI Tb6 C1F 88.7(9) 6_644 3_665
O1FL Tb6 C1F 17(2) 3_665 3_665
O103 Tb6 C1F 150(2) 2_645 3_665
O205 Tb6 C1F 86.8(9) 4 3_665
O5H Tb6 C1F 132(2) . 3_665
O7H Tb6 C1F 61.1(17) . 3_665
O8H Tb6 C1F 126.5(16) . 3_665
O6H Tb6 C1F 60.2(14) . 3_665
O1CI Tb6 Tb3 105.8(16) 6_644 .
O1FL Tb6 Tb3 67(2) 3_665 .
O103 Tb6 Tb3 160(2) 2_645 .
O205 Tb6 Tb3 106.5(15) 4 .
O5H Tb6 Tb3 92(2) . .
O7H Tb6 Tb3 38(2) . .
O8H Tb6 Tb3 86(2) . .
O6H Tb6 Tb3 34.8(9) . .
C1F Tb6 Tb3 50.7(10) 3_665 .
O1CI Tb6 Tb2 68(2) 6_644 .
O1FL Tb6 Tb2 106.2(16) 3_665 .
O103 Tb6 Tb2 106.7(15) 2_645 .
O205 Tb6 Tb2 159(2) 4 .
O5H Tb6 Tb2 38(2) . .
O7H Tb6 Tb2 91(2) . .
O8H Tb6 Tb2 85(2) . .
O6H Tb6 Tb2 34.8(9) . .
C1F Tb6 Tb2 94.9(9) 3_665 .
Tb3 Tb6 Tb2 60.2(4) . .
O1CI Tb6 Tb4 105.4(16) 6_644 .
O1FL Tb6 Tb4 157(2) 3_665 .
O103 Tb6 Tb4 70(2) 2_645 .
O205 Tb6 Tb4 107.1(15) 4 .
O5H Tb6 Tb4 32.5(14) . .
O7H Tb6 Tb4 88.2(17) . .
O8H Tb6 Tb4 32.9(12) . .
O6H Tb6 Tb4 88.5(15) . .
C1F Tb6 Tb4 140.5(11) 3_665 .
Tb3 Tb6 Tb4 89.8(5) . .
Tb2 Tb6 Tb4 59.3(4) . .
Tb2 O1H Tb1 113(3) . .
Tb2 O1H Tb4 107(3) . .
Tb1 O1H Tb4 106(3) . .
Tb1 O2H Tb3 114(2) . .
Tb1 O2H Tb2 112(2) . .
Tb3 O2H Tb2 114(2) . .
Tb1 O3H Tb3 114(3) . .
Tb1 O3H Tb5 108(3) . .
Tb3 O3H Tb5 108(3) . .
Tb4 O4H Tb5 115(3) . .
Tb4 O4H Tb1 107(3) . .
Tb5 O4H Tb1 108(3) . .
Tb6 O5H Tb4 115(3) . .
Tb6 O5H Tb2 108(3) . .
Tb4 O5H Tb2 107(3) . .
Tb3 O6H Tb2 114(3) . .
Tb3 O6H Tb6 107(3) . .
Tb2 O6H Tb6 107(3) . .
Tb6 O7H Tb5 115(3) . .
Tb6 O7H Tb3 107(3) . .
Tb5 O7H Tb3 108(3) . .
Tb4 O8H Tb5 114(2) . .
Tb4 O8H Tb6 114(2) . .
Tb5 O8H Tb6 114(2) . .
C101 O101 Tb1 132(5) . .
C101 O102 Tb2 132(5) . .
C108 O103 Tb6 131(5) . 8_554
C108 O104 Tb4 132(5) . 8_554
C115 O105 Tb4 129(5) . 6_544
C115 O106 Tb5 132(5) . 6_544
O101 C101 O102 136(6) . .
O101 C101 C102 107(4) . .
O102 C101 C102 116(4) . .
C103 C102 C107 120.0 . .
C103 C102 C101 119(3) . .
C107 C102 C101 121(3) . .
C104 C103 C102 120.0 . .
C104 C103 H103 120.0 . .
C102 C103 H103 120.0 . .
C103 C104 C105 120.0 . .
C103 C104 H104 120.0 . .
C105 C104 H104 120.0 . .
C104 C105 C106 120.0 . .
C104 C105 C122 118(3) . .
C106 C105 C122 122(3) . .
C107 C106 C105 120.0 . .
C107 C106 H106 120.0 . .
C105 C106 H106 120.0 . .
C106 C107 C102 120.0 . .
C106 C107 H107 120.0 . .
C102 C107 H107 120.0 . .
O104 C108 O103 138(6) . .
O104 C108 C109 112(4) . .
O103 C108 C109 110(4) . .
C110 C109 C114 120.0 . .
C110 C109 C108 119(3) . .
C114 C109 C108 121(3) . .
C109 C110 C111 120.00(5) . .
C109 C110 H110 120.0 . .
C111 C110 H110 120.0 . .
C112 C111 C110 120.00(6) . .
C112 C111 H111 120.0 . .
C110 C111 H111 120.0 . .
C111 C112 C113 120.0 . .
C111 C112 C123 118(3) . .
C113 C112 C123 122(3) . .
C112 C113 C114 120.0 . .
C112 C113 H113 120.0 . .
C114 C113 H113 120.0 . .
C113 C114 C109 120.00(5) . .
C113 C114 H114 120.0 . .
C109 C114 H114 120.0 . .
O106 C115 O105 139(6) . .
O106 C115 C116 104(4) . .
O105 C115 C116 117(4) . .
C117 C116 C121 120.0 . .
C117 C116 C115 120(3) . .
C121 C116 C115 120(3) . .
C116 C117 C118 120.00(7) . .
C116 C117 H117 120.0 . .
C118 C117 H117 120.0 . .
C117 C118 C119 120.00(5) . .
C117 C118 H118 120.0 . .
C119 C118 H118 120.0 . .
C120 C119 C118 120.0 . .
C120 C119 C124 118(3) . .
C118 C119 C124 122(3) . .
C119 C120 C121 120.00(7) . .
C119 C120 H120 120.0 . .
C121 C120 H120 120.0 . .
C120 C121 C116 120.00(7) . .
C120 C121 H121 120.0 . .
C116 C121 H121 120.0 . .
N101 C122 N103 120.0 . .
N101 C122 C105 118(2) . .
N103 C122 C105 122(2) . .
C123 N101 C122 120.0 . .
N101 C123 N102 120.0 . .
N101 C123 C112 121(3) . .
N102 C123 C112 119(3) . .
C123 N102 C124 120.0 . .
N102 C124 N103 120.0 . .
N102 C124 C119 118(3) . .
N103 C124 C119 122(3) . .
C124 N103 C122 120.0 . .
C201 O201 Tb1 133(5) . .
C201 O202 Tb3 137(5) . .
C208 O203 Tb3 133(5) . 3_665
C208 O204 Tb2 132(5) . 3_665
C215 O205 Tb6 133(5) . 6_544
C215 O206 Tb5 132(5) . 6_544
O202 C201 O201 130(6) . .
O202 C201 C202 115(4) . .
O201 C201 C202 115(4) . .
C203 C202 C207 120.0 . .
C203 C202 C201 120(3) . .
C207 C202 C201 120(3) . .
C204 C203 C202 120.0 . .
C204 C203 H203 120.0 . .
C202 C203 H203 120.0 . .
C205 C204 C203 120.0 . .
C205 C204 H204 120.0 . .
C203 C204 H204 120.0 . .
C206 C205 C204 120.0 . .
C206 C205 C222 120(3) . .
C204 C205 C222 120(3) . .
C205 C206 C207 120.0 . .
C205 C206 H206 120.0 . .
C207 C206 H206 120.0 . .
C206 C207 C202 120.0 . .
C206 C207 H207 120.0 . .
C202 C207 H207 120.0 . .
O204 C208 O203 132(6) . .
O204 C208 C209 117(4) . .
O203 C208 C209 111(4) . .
C210 C209 C214 120.0 . .
C210 C209 C208 121(3) . .
C214 C209 C208 119(3) . .
C209 C210 C211 120.0 . .
C209 C210 H210 120.0 . .
C211 C210 H210 120.0 . .
C212 C211 C210 120.0 . .
C212 C211 H211 120.0 . .
C210 C211 H211 120.0 . .
C213 C212 C211 120.0 . .
C213 C212 C223 121(3) . .
C211 C212 C223 119(3) . .
C212 C213 C214 120.00(5) . .
C212 C213 H213 120.0 . .
C214 C213 H213 120.0 . .
C213 C214 C209 120.0 . .
C213 C214 H214 120.0 . .
C209 C214 H214 120.0 . .
O205 C215 O206 134(6) . .
O205 C215 C216 115(4) . .
O206 C215 C216 111(4) . .
C217 C216 C221 120.0 . .
C217 C216 C215 119(3) . .
C221 C216 C215 121(3) . .
C218 C217 C216 120.0 . .
C218 C217 H217 120.0 . .
C216 C217 H217 120.0 . .
C219 C218 C217 120.0 . .
C219 C218 H218 120.0 . .
C217 C218 H218 120.0 . .
C218 C219 C220 120.0 . .
C218 C219 C224 120(3) . .
C220 C219 C224 120(3) . .
C221 C220 C219 120.0 . .
C221 C220 H220 120.0 . .
C219 C220 H220 120.0 . .
C220 C221 C216 120.0 . .
C220 C221 H221 120.0 . .
C216 C221 H221 120.0 . .
N201 C222 N203 120.0 . .
N201 C222 C205 121(2) . .
N203 C222 C205 119(2) . .
C222 N201 C223 120.0 . .
N202 C223 N201 120.0 . .
N202 C223 C212 117(2) . .
N201 C223 C212 123(2) . .
C224 N202 C223 120.0 . .
N202 C224 N203 120.0 . .
N202 C224 C219 118(2) . .
N203 C224 C219 122(2) . .
C224 N203 C222 120.0 . .
C1G O1AG Tb3 135(6) . .
C1A O1AG Tb3 137(6) . .
C1G O2AG Tb5 129(5) . .
C1A O2AG Tb5 130(5) . .
C1B O1BH Tb1 133(6) . 7
C1H O1BH Tb1 132(6) . 7
C1H O2BH Tb4 134(6) . 7
C1B O2BH Tb4 134(6) . 7
C1C O1CI Tb6 134(6) . 4_565
C1I O1CI Tb6 133(6) . 4_565
C1I O2CI Tb2 133(6) . 4_565
C1C O2CI Tb2 134(6) . 4_565
C1D O1DJ Tb1 132(6) . 4
C1J O1DJ Tb1 133(6) . 4
C1D O2DJ Tb5 133(6) . 4
C1J O2DJ Tb5 134(6) . 4
C1E O1EK Tb4 133(6) . 5_455
C1K O1EK Tb4 134(6) . 5_455
C1E O2EK Tb2 133(6) . 5_455
C1K O2EK Tb2 135(6) . 5_455
C1F O1FL Tb6 133(6) . 3_665
C1L O1FL Tb6 134(6) . 3_665
C1F O2FL Tb3 132(6) . 3_665
C1L O2FL Tb3 133(6) . 3_665
O1AG C1A O2AG 136(6) . .
O1AG C1A C2A 115(5) . .
O2AG C1A C2A 109(4) . .
C3A C2A C7A 120.0 . .
C3A C2A C1A 119(3) . .
C7A C2A C1A 121(3) . .
C4A C3A C2A 120.00(6) . .
C4A C3A H3A 120.0 . .
C2A C3A H3A 120.0 . .
C3A C4A C5A 120.00(16) . .
C3A C4A H4A 120.0 . .
C5A C4A H4A 120.0 . .
C6A C5A C4A 120.00(6) . .
C6A C5A C8A 120(3) . .
C4A C5A C8A 119(3) . .
C5A C6A C7A 120.00(13) . .
C5A C6A H6A 120.0 . .
C7A C6A H6A 120.0 . .
C6A C7A C2A 120.00(18) . .
C6A C7A H7A 120.0 . .
C2A C7A H7A 120.0 . .
C9A C8A C13A 120.0 . .
C9A C8A C5A 119(3) . .
C13A C8A C5A 121(3) . .
C10A C9A C8A 120.00(14) . .
C10A C9A H9A 120.0 . .
C8A C9A H9A 120.0 . .
C9A C10A C11A 120.0 . .
C9A C10A H10A 120.0 . .
C11A C10A H10A 120.0 . .
C12A C11A C10A 120.0 . .
C12A C11A C14A 120(3) . .
C10A C11A C14A 120(3) . .
C11A C12A C13A 120.00(13) . .
C11A C12A H12A 120.0 . .
C13A C12A H12A 120.0 . .
C12A C13A C8A 120.0 . .
C12A C13A H13A 120.0 . .
C8A C13A H13A 120.0 . .
C15A C14A C19A 120.0 . .
C15A C14A C11A 120(3) . .
C19A C14A C11A 120(3) . .
C16A C15A C14A 120.0 . .
C16A C15A H15A 120.0 . .
C14A C15A H15A 120.0 . .
C17A C16A C15A 120.0 . .
C17A C16A H16A 120.0 . .
C15A C16A H16A 120.0 . .
C16A C17A C18A 120.0 . .
C16A C17A C20A 121(3) . .
C18A C17A C20A 119(3) . .
C19A C18A C17A 120.0 . .
C19A C18A H18A 120.0 . .
C17A C18A H18A 120.0 . .
C18A C19A C14A 120.0 . .
C18A C19A H19A 120.0 . .
C14A C19A H19A 120.0 . .
O2BH C1B O1BH 137(6) . .
O2BH C1B C2B 111(5) . .
O1BH C1B C2B 112(5) . .
C3B C2B C7B 120.0 . .
C3B C2B C1B 120(3) . .
C7B C2B C1B 120(3) . .
C2B C3B C4B 120.0 . .
C2B C3B H3B 120.0 . .
C4B C3B H3B 120.0 . .
C3B C4B C5B 120.00(8) . .
C3B C4B H4B 120.0 . .
C5B C4B H4B 120.0 . .
C6B C5B C4B 120.00(7) . .
C6B C5B C8B 120(3) . .
C4B C5B C8B 120(3) . .
C7B C6B C5B 120.00(7) . .
C7B C6B H6B 120.0 . .
C5B C6B H6B 120.0 . .
C6B C7B C2B 120.00(6) . .
C6B C7B H7B 120.0 . .
C2B C7B H7B 120.0 . .
C9B C8B C13B 120.0 . .
C9B C8B C5B 120(3) . .
C13B C8B C5B 120(3) . .
C10B C9B C8B 120.00(7) . .
C10B C9B H9B 120.0 . .
C8B C9B H9B 120.0 . .
C9B C10B C11B 120.00(14) . .
C9B C10B H10B 120.0 . .
C11B C10B H10B 120.0 . .
C12B C11B C10B 120.00(8) . .
C12B C11B C14B 120(3) . .
C10B C11B C14B 120(3) . .
C13B C12B C11B 120.00(11) . .
C13B C12B H12B 120.0 . .
C11B C12B H12B 120.0 . .
C12B C13B C8B 120.00(15) . .
C12B C13B H13B 120.0 . .
C8B C13B H13B 120.0 . .
C15B C14B C19B 120.0 . .
C15B C14B C11B 121(3) . .
C19B C14B C11B 119(3) . .
C14B C15B C16B 120.0 . .
C14B C15B H15B 120.0 . .
C16B C15B H15B 120.0 . .
C15B C16B C17B 120.0 . .
C15B C16B H16B 120.0 . .
C17B C16B H16B 120.0 . .
C16B C17B C18B 120.0 . .
C16B C17B C20B 120(2) . .
C18B C17B C20B 120(2) . .
C19B C18B C17B 120.00(6) . .
C19B C18B H18B 120.0 . .
C17B C18B H18B 120.0 . .
C18B C19B C14B 120.00(7) . .
C18B C19B H19B 120.0 . .
C14B C19B H19B 120.0 . .
O1CI C1C O2CI 136(6) . .
O1CI C1C C2C 114(5) . .
O2CI C1C C2C 110(5) . .
C3C C2C C7C 120.00(5) . .
C3C C2C C1C 119(3) . .
C7C C2C C1C 121(3) . .
C2C C3C C4C 120.00(8) . .
C2C C3C H3C 120.0 . .
C4C C3C H3C 120.0 . .
C5C C4C C3C 120.00(11) . .
C5C C4C H4C 120.0 . .
C3C C4C H4C 120.0 . .
C4C C5C C6C 120.0 . .
C4C C5C C8C 119(3) . .
C6C C5C C8C 121(3) . .
C7C C6C C5C 120.00(7) . .
C7C C6C H6C 120.0 . .
C5C C6C H6C 120.0 . .
C6C C7C C2C 120.00(9) . .
C6C C7C H7C 120.0 . .
C2C C7C H7C 120.0 . .
C9C C8C C13C 120.00(11) . .
C9C C8C C5C 119(3) . .
C13C C8C C5C 121(3) . .
C10C C9C C8C 120.00(18) . .
C10C C9C H9C 120.0 . .
C8C C9C H9C 120.0 . .
C9C C10C C11C 120.00(12) . .
C9C C10C H10C 120.0 . .
C11C C10C H10C 120.0 . .
C10C C11C C12C 120.00(11) . .
C10C C11C C14C 119(3) . .
C12C C11C C14C 121(3) . .
C13C C12C C11C 120.00(11) . .
C13C C12C H12C 120.0 . .
C11C C12C H12C 120.0 . .
C12C C13C C8C 120.00(9) . .
C12C C13C H13C 120.0 . .
C8C C13C H13C 120.0 . .
C15C C14C C19C 120.00(11) . .
C15C C14C C11C 119(3) . .
C19C C14C C11C 121(3) . .
C16C C15C C14C 120.00(18) . .
C16C C15C H15C 120.0 . .
C14C C15C H15C 120.0 . .
C15C C16C C17C 120.00(14) . .
C15C C16C H16C 120.0 . .
C17C C16C H16C 120.0 . .
C16C C17C C18C 120.0 . .
C16C C17C C20C 119(3) . .
C18C C17C C20C 121(3) . .
C17C C18C C19C 120.00(9) . .
C17C C18C H18C 120.0 . .
C19C C18C H18C 120.0 . .
C18C C19C C14C 120.00(8) . .
C18C C19C H19C 120.0 . .
C14C C19C H19C 120.0 . .
O2DJ C1D O1DJ 140(6) . .
O2DJ C1D C2D 110(5) . .
O1DJ C1D C2D 110(5) . .
C3D C2D C7D 120.00(8) . .
C3D C2D C1D 120(3) . .
C7D C2D C1D 120(3) . .
C2D C3D C4D 120.00(7) . .
C2D C3D H3D 120.0 . .
C4D C3D H3D 120.0 . .
C3D C4D C5D 120.00(10) . .
C3D C4D H4D 120.0 . .
C5D C4D H4D 120.0 . .
C4D C5D C6D 120.00(10) . .
C4D C5D C8D 120(3) . .
C6D C5D C8D 120(3) . .
C7D C6D C5D 120.00(9) . .
C7D C6D H6D 120.0 . .
C5D C6D H6D 120.0 . .
C6D C7D C2D 120.00(7) . .
C6D C7D H7D 120.0 . .
C2D C7D H7D 120.0 . .
C9D C8D C13D 120.00(10) . .
C9D C8D C5D 119(3) . .
C13D C8D C5D 121(3) . .
C8D C9D C10D 120.0 . .
C8D C9D H9D 120.0 . .
C10D C9D H9D 120.0 . .
C11D C10D C9D 120.0 . .
C11D C10D H10D 120.0 . .
C9D C10D H10D 120.0 . .
C10D C11D C12D 120.00(8) . .
C10D C11D C14D 120(3) . .
C12D C11D C14D 120(3) . .
C13D C12D C11D 120.0 . .
C13D C12D H12D 120.0 . .
C11D C12D H12D 120.0 . .
C12D C13D C8D 120.00(5) . .
C12D C13D H13D 120.0 . .
C8D C13D H13D 120.0 . .
C15D C14D C19D 120.00(5) . .
C15D C14D C11D 120(3) . .
C19D C14D C11D 120(3) . .
C14D C15D C16D 120.0(2) . .
C14D C15D H15D 120.0 . .
C16D C15D H15D 120.0 . .
C17D C16D C15D 120.00(10) . .
C17D C16D H16D 120.0 . .
C15D C16D H16D 120.0 . .
C18D C17D C16D 120.00(9) . .
C18D C17D C20D 121(3) . .
C16D C17D C20D 119(3) . .
C17D C18D C19D 120.00(16) . .
C17D C18D H18D 120.0 . .
C19D C18D H18D 120.0 . .
C18D C19D C14D 120.00(16) . .
C18D C19D H19D 120.0 . .
C14D C19D H19D 120.0 . .
O2EK C1E O1EK 139(6) . .
O2EK C1E C2E 111(5) . .
O1EK C1E C2E 110(5) . .
C3E C2E C7E 120.0 . .
C3E C2E C1E 120(3) . .
C7E C2E C1E 120(3) . .
C4E C3E C2E 120.00(16) . .
C4E C3E H3E 120.0 . .
C2E C3E H3E 120.0 . .
C3E C4E C5E 120.00(10) . .
C3E C4E H4E 120.0 . .
C5E C4E H4E 120.0 . .
C6E C5E C4E 120.0 . .
C6E C5E C8E 120(3) . .
C4E C5E C8E 120(3) . .
C5E C6E C7E 120.00(15) . .
C5E C6E H6E 120.0 . .
C7E C6E H6E 120.0 . .
C6E C7E C2E 120.00(6) . .
C6E C7E H7E 120.0 . .
C2E C7E H7E 120.0 . .
C9E C8E C13E 120.0 . .
C9E C8E C5E 120(3) . .
C13E C8E C5E 120(3) . .
C8E C9E C10E 120.0 . .
C8E C9E H9E 120.0 . .
C10E C9E H9E 120.0 . .
C11E C10E C9E 120.00(6) . .
C11E C10E H10E 120.0 . .
C9E C10E H10E 120.0 . .
C12E C11E C10E 120.0 . .
C12E C11E C14E 120(3) . .
C10E C11E C14E 120(3) . .
C11E C12E C13E 120.00(6) . .
C11E C12E H12E 120.0 . .
C13E C12E H12E 120.0 . .
C12E C13E C8E 120.00(8) . .
C12E C13E H13E 120.0 . .
C8E C13E H13E 120.0 . .
C15E C14E C19E 120.0 . .
C15E C14E C11E 120(3) . .
C19E C14E C11E 120(3) . .
C14E C15E C16E 120.0 . .
C14E C15E H15E 120.0 . .
C16E C15E H15E 120.0 . .
C15E C16E C17E 120.00(11) . .
C15E C16E H16E 120.0 . .
C17E C16E H16E 120.0 . .
C18E C17E C16E 120.0 . .
C18E C17E C20E 120(3) . .
C16E C17E C20E 120(3) . .
C19E C18E C17E 120.00(5) . .
C19E C18E H18E 120.0 . .
C17E C18E H18E 120.0 . .
C18E C19E C14E 120.00(11) . .
C18E C19E H19E 120.0 . .
C14E C19E H19E 120.0 . .
O1FL C1F O2FL 140(6) . .
O1FL C1F C2F 112(5) . .
O2FL C1F C2F 109(5) . .
O1FL C1F Tb6 30(4) . 3_665
O2FL C1F Tb6 110(4) . 3_665
C2F C1F Tb6 142(3) . 3_665
C3F C2F C7F 120.0 . .
C3F C2F C1F 120(3) . .
C7F C2F C1F 120(3) . .
C2F C3F C4F 120.0 . .
C2F C3F H3F 120.0 . .
C4F C3F H3F 120.0 . .
C5F C4F C3F 120.0 . .
C5F C4F H4F 120.0 . .
C3F C4F H4F 120.0 . .
C4F C5F C6F 120.0 . .
C4F C5F C8F 120(3) . .
C6F C5F C8F 120(3) . .
C5F C6F C7F 120.00(8) . .
C5F C6F H6F 120.0 . .
C7F C6F H6F 120.0 . .
C2F C7F C6F 120.00(5) . .
C2F C7F H7F 120.0 . .
C6F C7F H7F 120.0 . .
C9F C8F C13F 120.00(5) . .
C9F C8F C5F 120(3) . .
C13F C8F C5F 120(3) . .
C8F C9F C10F 120.00(6) . .
C8F C9F H9F 120.0 . .
C10F C9F H9F 120.0 . .
C9F C10F C11F 120.00(13) . .
C9F C10F H10F 120.0 . .
C11F C10F H10F 120.0 . .
C12F C11F C10F 120.0 . .
C12F C11F C14F 120(3) . .
C10F C11F C14F 120(3) . .
C11F C12F C13F 120.0 . .
C11F C12F H12F 120.0 . .
C13F C12F H12F 120.0 . .
C12F C13F C8F 120.00(14) . .
C12F C13F H13F 120.0 . .
C8F C13F H13F 120.0 . .
C15F C14F C19F 120.00(6) . .
C15F C14F C11F 119(3) . .
C19F C14F C11F 121(3) . .
C16F C15F C14F 120.00(7) . .
C16F C15F H15F 120.0 . .
C14F C15F H15F 120.0 . .
C17F C16F C15F 120.00(5) . .
C17F C16F H16F 120.0 . .
C15F C16F H16F 120.0 . .
C16F C17F C18F 120.0 . .
C16F C17F C20F 118(3) . .
C18F C17F C20F 122(3) . .
C19F C18F C17F 120.0 . .
C19F C18F H18F 120.0 . .
C17F C18F H18F 120.0 . .
C18F C19F C14F 120.0 . .
C18F C19F H19F 120.0 . .
C14F C19F H19F 120.0 . .
O1AG C1G O2AG 141(6) . .
O1AG C1G C2G 109(5) . .
O2AG C1G C2G 110(4) . .
O1AG C1G Tb5 108(4) . .
O2AG C1G Tb5 33(3) . .
C2G C1G Tb5 142(3) . .
C3G C2G C7G 120.0 . .
C3G C2G C1G 121(3) . .
C7G C2G C1G 119(3) . .
C4G C3G C2G 120.00(9) . .
C4G C3G H3G 120.0 . .
C2G C3G H3G 120.0 . .
C3G C4G C5G 120.00(6) . .
C3G C4G H4G 120.0 . .
C5G C4G H4G 120.0 . .
C6G C5G C4G 120.0 . .
C6G C5G C8G 120(3) . .
C4G C5G C8G 120(3) . .
C7G C6G C5G 120.00(13) . .
C7G C6G H6G 120.0 . .
C5G C6G H6G 120.0 . .
C6G C7G C2G 120.00(11) . .
C6G C7G H7G 120.0 . .
C2G C7G H7G 120.0 . .
C9G C8G C13G 120.0 . .
C9G C8G C5G 120(3) . .
C13G C8G C5G 120(3) . .
C10G C9G C8G 120.00(7) . .
C10G C9G H9G 120.0 . .
C8G C9G H9G 120.0 . .
C9G C10G C11G 120.00(7) . .
C9G C10G H10G 120.0 . .
C11G C10G H10G 120.0 . .
C12G C11G C10G 120.0 . .
C12G C11G C14G 120(3) . .
C10G C11G C14G 120(3) . .
C13G C12G C11G 120.00(7) . .
C13G C12G H12G 120.0 . .
C11G C12G H12G 120.0 . .
C12G C13G C8G 120.00(8) . .
C12G C13G H13G 120.0 . .
C8G C13G H13G 120.0 . .
C15G C14G C19G 120.0 . .
C15G C14G C11G 122(3) . .
C19G C14G C11G 118(3) . .
C16G C15G C14G 120.00(16) . .
C16G C15G H15G 120.0 . .
C14G C15G H15G 120.0 . .
C15G C16G C17G 120.0 . .
C15G C16G H16G 120.0 . .
C17G C16G H16G 120.0 . .
C18G C17G C16G 120.0 . .
C18G C17G C20G 121(3) . .
C16G C17G C20G 119(3) . .
C17G C18G C19G 120.00(9) . .
C17G C18G H18G 120.0 . .
C19G C18G H18G 120.0 . .
C18G C19G C14G 120.00(6) . .
C18G C19G H19G 120.0 . .
C14G C19G H19G 120.0 . .
O2BH C1H O1BH 139(6) . .
O2BH C1H C2H 114(5) . .
O1BH C1H C2H 107(4) . .
O2BH C1H Tb4 30(4) . 7
O1BH C1H Tb4 109(4) . 7
C2H C1H Tb4 144(3) . 7
C3H C2H C7H 120.0 . .
C3H C2H C1H 122(3) . .
C7H C2H C1H 118(3) . .
C4H C3H C2H 120.00(10) . .
C4H C3H H3H 120.0 . .
C2H C3H H3H 120.0 . .
C3H C4H C5H 120.00(7) . .
C3H C4H H4H 120.0 . .
C5H C4H H4H 120.0 . .
C6H C5H C4H 120.0 . .
C6H C5H C8H 119(3) . .
C4H C5H C8H 121(3) . .
C7H C6H C5H 120.00(13) . .
C7H C6H H6H 120.0 . .
C5H C6H H6H 120.0 . .
C6H C7H C2H 120.00(7) . .
C6H C7H H7H 120.0 . .
C2H C7H H7H 120.0 . .
C9H C8H C13H 120.0 . .
C9H C8H C5H 119(3) . .
C13H C8H C5H 121(3) . .
C8H C9H C10H 120.00(5) . .
C8H C9H H9H 120.0 . .
C10H C9H H9H 120.0 . .
C9H C10H C11H 120.00(11) . .
C9H C10H H10H 120.0 . .
C11H C10H H10H 120.0 . .
C12H C11H C10H 120.0 . .
C12H C11H C14H 121(3) . .
C10H C11H C14H 119(3) . .
C11H C12H C13H 120.00(7) . .
C11H C12H H12H 120.0 . .
C13H C12H H12H 120.0 . .
C12H C13H C8H 120.00(10) . .
C12H C13H H13H 120.0 . .
C8H C13H H13H 120.0 . .
C15H C14H C19H 120.0 . .
C15H C14H C11H 119(3) . .
C19H C14H C11H 121(3) . .
C16H C15H C14H 120.00(9) . .
C16H C15H H15H 120.0 . .
C14H C15H H15H 120.0 . .
C15H C16H C17H 120.0 . .
C15H C16H H16H 120.0 . .
C17H C16H H16H 120.0 . .
C16H C17H C18H 120.0 . .
C16H C17H C20H 120(2) . .
C18H C17H C20H 120(2) . .
C17H C18H C19H 120.00(10) . .
C17H C18H H18H 120.0 . .
C19H C18H H18H 120.0 . .
C18H C19H C14H 120.00(5) . .
C18H C19H H19H 120.0 . .
C14H C19H H19H 120.0 . .
O2CI C1I O1CI 138(6) . .
O2CI C1I C2I 112(5) . .
O1CI C1I C2I 109(5) . .
C3I C2I C7I 120.00(6) . .
C3I C2I C1I 121(3) . .
C7I C2I C1I 119(3) . .
C4I C3I C2I 120.00(10) . .
C4I C3I H3I 120.0 . .
C2I C3I H3I 120.0 . .
C5I C4I C3I 120.00(8) . .
C5I C4I H4I 120.0 . .
C3I C4I H4I 120.0 . .
C4I C5I C6I 120.00(6) . .
C4I C5I C8I 120(3) . .
C6I C5I C8I 120(3) . .
C7I C6I C5I 120.00(11) . .
C7I C6I H6I 120.0 . .
C5I C6I H6I 120.0 . .
C6I C7I C2I 120.00(8) . .
C6I C7I H7I 120.0 . .
C2I C7I H7I 120.0 . .
C9I C8I C13I 120.00(12) . .
C9I C8I C5I 120(3) . .
C13I C8I C5I 120(3) . .
C10I C9I C8I 120.00(17) . .
C10I C9I H9I 120.0 . .
C8I C9I H9I 120.0 . .
C9I C10I C11I 120.00(18) . .
C9I C10I H10I 120.0 . .
C11I C10I H10I 120.0 . .
C10I C11I C12I 120.00(12) . .
C10I C11I C14I 120(3) . .
C12I C11I C14I 120(3) . .
C11I C12I C13I 120.00(13) . .
C11I C12I H12I 120.0 . .
C13I C12I H12I 120.0 . .
C12I C13I C8I 120.00(11) . .
C12I C13I H13I 120.0 . .
C8I C13I H13I 120.0 . .
C15I C14I C19I 120.00(9) . .
C15I C14I C11I 119(3) . .
C19I C14I C11I 121(3) . .
C16I C15I C14I 120.00(7) . .
C16I C15I H15I 120.0 . .
C14I C15I H15I 120.0 . .
C15I C16I C17I 120.00(6) . .
C15I C16I H16I 120.0 . .
C17I C16I H16I 120.0 . .
C18I C17I C16I 120.00(10) . .
C18I C17I C20I 120(3) . .
C16I C17I C20I 120(3) . .
C17I C18I C19I 120.00(6) . .
C17I C18I H18I 120.0 . .
C19I C18I H18I 120.0 . .
C18I C19I C14I 120.00(8) . .
C18I C19I H19I 120.0 . .
C14I C19I H19I 120.0 . .
O2DJ C1J O1DJ 137(6) . .
O2DJ C1J C2J 112(5) . .
O1DJ C1J C2J 110(5) . .
C3J C2J C7J 120.0 . .
C3J C2J C1J 121(3) . .
C7J C2J C1J 119(3) . .
C2J C3J C4J 120.00(15) . .
C2J C3J H3J 120.0 . .
C4J C3J H3J 120.0 . .
C3J C4J C5J 120.00(12) . .
C3J C4J H4J 120.0 . .
C5J C4J H4J 120.0 . .
C6J C5J C4J 120.00(8) . .
C6J C5J C8J 119(3) . .
C4J C5J C8J 121(3) . .
C5J C6J C7J 120.00(13) . .
C5J C6J H6J 120.0 . .
C7J C6J H6J 120.0 . .
C6J C7J C2J 120.00(9) . .
C6J C7J H7J 120.0 . .
C2J C7J H7J 120.0 . .
C9J C8J C13J 120.00(14) . .
C9J C8J C5J 120(3) . .
C13J C8J C5J 120(3) . .
C10J C9J C8J 120.00(16) . .
C10J C9J H9J 120.0 . .
C8J C9J H9J 120.0 . .
C11J C10J C9J 120.00(17) . .
C11J C10J H10J 120.0 . .
C9J C10J H10J 120.0 . .
C10J C11J C12J 120.00(12) . .
C10J C11J C14J 120(3) . .
C12J C11J C14J 120(3) . .
C13J C12J C11J 120.00(9) . .
C13J C12J H12J 120.0 . .
C11J C12J H12J 120.0 . .
C12J C13J C8J 120.00(11) . .
C12J C13J H13J 120.0 . .
C8J C13J H13J 120.0 . .
C15J C14J C19J 120.00(11) . .
C15J C14J C11J 119(3) . .
C19J C14J C11J 121(3) . .
C14J C15J C16J 120.00(6) . .
C14J C15J H15J 120.0 . .
C16J C15J H15J 120.0 . .
C15J C16J C17J 120.00(7) . .
C15J C16J H16J 120.0 . .
C17J C16J H16J 120.0 . .
C18J C17J C16J 120.00(6) . .
C18J C17J C20J 120(3) . .
C16J C17J C20J 120(3) . .
C17J C18J C19J 120.0 . .
C17J C18J H18J 120.0 . .
C19J C18J H18J 120.0 . .
C18J C19J C14J 120.0 . .
C18J C19J H19J 120.0 . .
C14J C19J H19J 120.0 . .
O2EK C1K O1EK 134(6) . .
O2EK C1K C2K 115(5) . .
O1EK C1K C2K 111(5) . .
C3K C2K C7K 120.0 . .
C3K C2K C1K 121(3) . .
C7K C2K C1K 119(3) . .
C4K C3K C2K 120.00(11) . .
C4K C3K H3K 120.0 . .
C2K C3K H3K 120.0 . .
C3K C4K C5K 120.00(13) . .
C3K C4K H4K 120.0 . .
C5K C4K H4K 120.0 . .
C4K C5K C6K 120.00(6) . .
C4K C5K C8K 121(3) . .
C6K C5K C8K 119(3) . .
C7K C6K C5K 120.00(8) . .
C7K C6K H6K 120.0 . .
C5K C6K H6K 120.0 . .
C6K C7K C2K 120.00(14) . .
C6K C7K H7K 120.0 . .
C2K C7K H7K 120.0 . .
C9K C8K C13K 120.0 . .
C9K C8K C5K 119(3) . .
C13K C8K C5K 121(3) . .
C8K C9K C10K 120.00(18) . .
C8K C9K H9K 120.0 . .
C10K C9K H9K 120.0 . .
C11K C10K C9K 120.00(8) . .
C11K C10K H10K 120.0 . .
C9K C10K H10K 120.0 . .
C12K C11K C10K 120.00(7) . .
C12K C11K C14K 121(3) . .
C10K C11K C14K 119(3) . .
C11K C12K C13K 120.00(17) . .
C11K C12K H12K 120.0 . .
C13K C12K H12K 120.0 . .
C12K C13K C8K 120.00(8) . .
C12K C13K H13K 120.0 . .
C8K C13K H13K 120.0 . .
C15K C14K C19K 120.0 . .
C15K C14K C11K 119(3) . .
C19K C14K C11K 121(3) . .
C16K C15K C14K 120.00(7) . .
C16K C15K H15K 120.0 . .
C14K C15K H15K 120.0 . .
C15K C16K C17K 120.00(14) . .
C15K C16K H16K 120.0 . .
C17K C16K H16K 120.0 . .
C18K C17K C16K 120.0 . .
C18K C17K C20K 120(3) . .
C16K C17K C20K 120(3) . .
C19K C18K C17K 120.00(7) . .
C19K C18K H18K 120.0 . .
C17K C18K H18K 120.0 . .
C18K C19K C14K 120.00(12) . .
C18K C19K H19K 120.0 . .
C14K C19K H19K 120.0 . .
O1FL C1L O2FL 138(6) . .
O1FL C1L C2L 112(5) . .
O2FL C1L C2L 111(5) . .
C3L C2L C7L 120.0 . .
C3L C2L C1L 120(3) . .
C7L C2L C1L 120(3) . .
C4L C3L C2L 120.00(12) . .
C4L C3L H3L 120.0 . .
C2L C3L H3L 120.0 . .
C3L C4L C5L 120.00(15) . .
C3L C4L H4L 120.0 . .
C5L C4L H4L 120.0 . .
C4L C5L C6L 120.0 . .
C4L C5L C8L 120(3) . .
C6L C5L C8L 120(3) . .
C5L C6L C7L 120.00(7) . .
C5L C6L H6L 120.0 . .
C7L C6L H6L 120.0 . .
C6L C7L C2L 120.00(15) . .
C6L C7L H7L 120.0 . .
C2L C7L H7L 120.0 . .
C9L C8L C13L 120.0 . .
C9L C8L C5L 120(3) . .
C13L C8L C5L 120(3) . .
C8L C9L C10L 120.00(11) . .
C8L C9L H9L 120.0 . .
C10L C9L H9L 120.0 . .
C11L C10L C9L 120.0 . .
C11L C10L H10L 120.0 . .
C9L C10L H10L 120.0 . .
C10L C11L C12L 120.0 . .
C10L C11L C14L 121(3) . .
C12L C11L C14L 119(3) . .
C13L C12L C11L 120.00(11) . .
C13L C12L H12L 120.0 . .
C11L C12L H12L 120.0 . .
C12L C13L C8L 120.00(11) . .
C12L C13L H13L 120.0 . .
C8L C13L H13L 120.0 . .
C15L C14L C19L 120.0 . .
C15L C14L C11L 120(3) . .
C19L C14L C11L 120(3) . .
C16L C15L C14L 120.00(7) . .
C16L C15L H15L 120.0 . .
C14L C15L H15L 120.0 . .
C17L C16L C15L 120.00(14) . .
C17L C16L H16L 120.0 . .
C15L C16L H16L 120.0 . .
C16L C17L C18L 120.0 . .
C16L C17L C20L 120(3) . .
C18L C17L C20L 120(3) . .
C19L C18L C17L 120.00(10) . .
C19L C18L H18L 120.0 . .
C17L C18L H18L 120.0 . .
C18L C19L C14L 120.00(17) . .
C18L C19L H19L 120.0 . .
C14L C19L H19L 120.0 . .
C20J C20A C20L 120.0 . .
C20J C20A C17A 120(2) . .
C20L C20A C17A 120(3) . .
C20J C20A H20A 120.0 . .
C20L C20A H20A 120.0 . .
C20A C20J C20B 120.0 . .
C20A C20J C17J 119(3) . .
C20B C20J C17J 120(2) . .
C20A C20J H20J 120.0 . .
C20B C20J H20J 120.0 . .
C20J C20B C20K 120.0 . .
C20J C20B C17B 121(2) . .
C20K C20B C17B 119(2) . .
C20J C20B H20B 120.0 . .
C20K C20B H20B 120.0 . .
C20C C20K C20B 120.0 . .
C20C C20K C17K 120(3) . .
C20B C20K C17K 120(3) . .
C20C C20K H20K 120.0 . .
C20B C20K H20K 120.0 . .
C20K C20C C20L 120.0 . .
C20K C20C C17C 118(2) . .
C20L C20C C17C 121(2) . .
C20K C20C H20C 120.0 . .
C20L C20C H20C 120.0 . .
C20C C20L C20A 120.0 . .
C20C C20L C17L 118(3) . .
C20A C20L C17L 121(2) . .
C20C C20L H20L 120.0 . .
C20A C20L H20L 120.0 . .
C20H C20D C20G 120.0 . .
C20H C20D C17D 120(2) . .
C20G C20D C17D 120(3) . .
C20H C20D H20D 120.0 . .
C20G C20D H20D 120.0 . .
C20E C20H C20D 120.0 . .
C20E C20H C17H 120.1(18) . .
C20D C20H C17H 119.9(18) . .
C20E C20H H20H 120.0 . .
C20D C20H H20H 120.0 . .
C20I C20E C20H 120.0 . .
C20I C20E C17E 121(2) . .
C20H C20E C17E 119(2) . .
C20I C20E H20E 120.0 . .
C20H C20E H20E 120.0 . .
C20E C20I C20F 120.0 . .
C20E C20I C17I 120(3) . .
C20F C20I C17I 120(3) . .
C20E C20I H20I 120.0 . .
C20F C20I H20I 120.0 . .
C20G C20F C20I 120.0 . .
C20G C20F C17F 121(2) . .
C20I C20F C17F 118(3) . .
C20G C20F H20F 120.0 . .
C20I C20F H20F 120.0 . .
C20F C20G C20D 120.0 . .
C20F C20G C17G 119(3) . .
C20D C20G C17G 120(2) . .
C20F C20G H20G 120.0 . .
C20D C20G H20G 120.0 . .

loop_
_geom_bond_atom_site_label_1
_geom_bond_atom_site_label_2
_geom_bond_distance
_geom_bond_site_symmetry_2
Tb1 O1BH 2.08(4) 7_554
Tb1 O1DJ 2.08(4) 6_544
Tb1 O101 2.26(4) .
Tb1 O201 2.27(4) .
Tb1 O3H 2.30(4) .
Tb1 O1H 2.30(4) .
Tb1 O2H 2.31(4) .
Tb1 O4H 2.47(9) .
Tb1 Tb4 3.83(2) .
Tb1 Tb2 3.84(2) .
Tb1 Tb5 3.87(2) .
Tb1 Tb3 3.88(2) .
Tb2 O2CI 2.08(4) 6_644
Tb2 O2EK 2.09(4) 5_544
Tb2 O102 2.26(4) .
Tb2 O204 2.27(4) 3_665
Tb2 O1H 2.29(4) .
Tb2 O6H 2.30(4) .
Tb2 O2H 2.31(4) .
Tb2 O5H 2.46(9) .
Tb2 Tb4 3.83(2) .
Tb2 Tb6 3.85(2) .
Tb2 Tb3 3.87(2) .
Tb3 O1AG 2.08(4) .
Tb3 O2FL 2.08(4) 3_665
Tb3 O203 2.26(4) 3_665
Tb3 O202 2.26(4) .
Tb3 O6H 2.30(4) .
Tb3 O3H 2.31(4) .
Tb3 O2H 2.31(4) .
Tb3 O7H 2.47(8) .
Tb3 Tb6 3.85(2) .
Tb3 Tb5 3.87(2) .
Tb4 O1EK 2.08(4) 5_544
Tb4 O2BH 2.08(4) 7_554
Tb4 O104 2.26(4) 2_645
Tb4 O105 2.27(4) 4
Tb4 O4H 2.30(4) .
Tb4 O5H 2.30(4) .
Tb4 O8H 2.31(4) .
Tb4 O1H 2.47(9) .
Tb4 C1H 3.03(5) 7_554
Tb4 Tb6 3.88(2) .
Tb5 O2DJ 2.08(4) 6_544
Tb5 O2AG 2.09(4) .
Tb5 O106 2.26(4) 4
Tb5 O206 2.27(4) 4
Tb5 O7H 2.30(4) .
Tb5 O4H 2.31(4) .
Tb5 O8H 2.32(4) .
Tb5 O3H 2.48(9) .
Tb5 C1G 3.01(5) .
Tb5 Tb6 3.88(2) .
Tb6 O1CI 2.08(4) 6_644
Tb6 O1FL 2.08(4) 3_665
Tb6 O103 2.26(4) 2_645
Tb6 O205 2.27(4) 4
Tb6 O5H 2.30(4) .
Tb6 O7H 2.30(4) .
Tb6 O8H 2.32(4) .
Tb6 O6H 2.48(9) .
Tb6 C1F 3.03(5) 3_665
O101 C101 1.22(4) .
O102 C101 1.22(4) .
O103 C108 1.22(4) .
O103 Tb6 2.26(4) 8_554
O104 C108 1.22(4) .
O104 Tb4 2.26(4) 8_554
O105 C115 1.23(4) .
O105 Tb4 2.27(4) 6_544
O106 C115 1.21(4) .
O106 Tb5 2.26(4) 6_544
C101 C102 1.50(2) .
C102 C103 1.3900 .
C102 C107 1.3900 .
C103 C104 1.3900 .
C103 H103 0.9500 .
C104 C105 1.3900 .
C104 H104 0.9500 .
C105 C106 1.3900 .
C105 C122 1.48(4) .
C106 C107 1.3900 .
C106 H106 0.9500 .
C107 H107 0.9500 .
C108 C109 1.50(2) .
C109 C110 1.3900 .
C109 C114 1.3900 .
C110 C111 1.3900 .
C110 H110 0.9500 .
C111 C112 1.3900 .
C111 H111 0.9500 .
C112 C113 1.3900 .
C112 C123 1.47(4) .
C113 C114 1.3900 .
C113 H113 0.9500 .
C114 H114 0.9500 .
C115 C116 1.49(2) .
C116 C117 1.3900 .
C116 C121 1.3900 .
C117 C118 1.3900 .
C117 H117 0.9500 .
C118 C119 1.3900 .
C118 H118 0.9500 .
C119 C120 1.3900 .
C119 C124 1.47(4) .
C120 C121 1.3900 .
C120 H120 0.9500 .
C121 H121 0.9500 .
C122 N101 1.3900 .
C122 N103 1.3900 .
N101 C123 1.3900 .
C123 N102 1.3900 .
N102 C124 1.3900 .
C124 N103 1.3900 .
O201 C201 1.24(4) .
O202 C201 1.22(4) .
O203 C208 1.24(4) .
O203 Tb3 2.26(4) 3_665
O204 C208 1.23(4) .
O204 Tb2 2.27(4) 3_665
O205 C215 1.22(4) .
O205 Tb6 2.27(4) 6_544
O206 C215 1.23(4) .
O206 Tb5 2.27(4) 6_544
C201 C202 1.51(2) .
C202 C203 1.3900 .
C202 C207 1.3900 .
C203 C204 1.3900 .
C203 H203 0.9500 .
C204 C205 1.3900 .
C204 H204 0.9500 .
C205 C206 1.3900 .
C205 C222 1.51(2) .
C206 C207 1.3900 .
C206 H206 0.9500 .
C207 H207 0.9500 .
C208 C209 1.50(2) .
C209 C210 1.3900 .
C209 C214 1.3900 .
C210 C211 1.3900 .
C210 H210 0.9500 .
C211 C212 1.3900 .
C211 H211 0.9500 .
C212 C213 1.3900 .
C212 C223 1.50(2) .
C213 C214 1.3900 .
C213 H213 0.9500 .
C214 H214 0.9500 .
C215 C216 1.50(2) .
C216 C217 1.3900 .
C216 C221 1.3900 .
C217 C218 1.3900 .
C217 H217 0.9500 .
C218 C219 1.3900 .
C218 H218 0.9500 .
C219 C220 1.3900 .
C219 C224 1.50(2) .
C220 C221 1.3900 .
C220 H220 0.9500 .
C221 H221 0.9500 .
C222 N201 1.3900 .
C222 N203 1.3900 .
N201 C223 1.3900 .
C223 N202 1.3900 .
N202 C224 1.3900 .
C224 N203 1.3900 .
O1AG C1G 1.20(6) .
O1AG C1A 1.20(6) .
O2AG C1G 1.22(6) .
O2AG C1A 1.25(6) .
O1BH C1B 1.21(6) .
O1BH C1H 1.22(6) .
O1BH Tb1 2.08(4) 7
O2BH C1H 1.19(6) .
O2BH C1B 1.21(6) .
O2BH Tb4 2.08(4) 7
O1CI C1C 1.21(6) .
O1CI C1I 1.22(6) .
O1CI Tb6 2.08(4) 4_565
O2CI C1I 1.20(6) .
O2CI C1C 1.22(6) .
O2CI Tb2 2.08(4) 4_565
O1DJ C1D 1.21(6) .
O1DJ C1J 1.23(6) .
O1DJ Tb1 2.08(4) 4
O2DJ C1D 1.21(6) .
O2DJ C1J 1.21(6) .
O2DJ Tb5 2.08(4) 4
O1EK C1E 1.21(6) .
O1EK C1K 1.23(6) .
O1EK Tb4 2.08(4) 5_455
O2EK C1E 1.20(6) .
O2EK C1K 1.22(6) .
O2EK Tb2 2.09(4) 5_455
O1FL C1F 1.20(6) .
O1FL C1L 1.21(6) .
O1FL Tb6 2.08(4) 3_665
O2FL C1F 1.22(6) .
O2FL C1L 1.22(6) .
O2FL Tb3 2.08(4) 3_665
C1A C2A 1.51(4) .
C2A C3A 1.3900 .
C2A C7A 1.3900(12) .
C3A C4A 1.3900 .
C3A H3A 0.9500 .
C4A C5A 1.3900(11) .
C4A H4A 0.9500 .
C5A C6A 1.3900(18) .
C5A C8A 1.51(4) .
C6A C7A 1.3900 .
C6A H6A 0.9500 .
C7A H7A 0.9500 .
C8A C9A 1.3900 .
C8A C13A 1.3900(13) .
C9A C10A 1.3900 .
C9A H9A 0.9500 .
C10A C11A 1.3900(11) .
C10A H10A 0.9500 .
C11A C12A 1.3900 .
C11A C14A 1.52(4) .
C12A C13A 1.3900 .
C12A H12A 0.9500 .
C13A H13A 0.9500 .
C14A C15A 1.3900 .
C14A C19A 1.3900 .
C15A C16A 1.3900 .
C15A H15A 0.9500 .
C16A C17A 1.3900 .
C16A H16A 0.9500 .
C17A C18A 1.3900 .
C17A C20A 1.53(3) .
C18A C19A 1.3900 .
C18A H18A 0.9500 .
C19A H19A 0.9500 .
C1B C2B 1.50(4) .
C2B C3B 1.3900(13) .
C2B C7B 1.3900 .
C3B C4B 1.3900 .
C3B H3B 0.9500 .
C4B C5B 1.3900 .
C4B H4B 0.9500 .
C5B C6B 1.3900 .
C5B C8B 1.50(4) .
C6B C7B 1.3900 .
C6B H6B 0.9500 .
C7B H7B 0.9500 .
C8B C9B 1.3900 .
C8B C13B 1.3900(12) .
C9B C10B 1.3900 .
C9B H9B 0.9500 .
C10B C11B 1.3900 .
C10B H10B 0.9500 .
C11B C12B 1.3900(10) .
C11B C14B 1.50(4) .
C12B C13B 1.3900 .
C12B H12B 0.9500 .
C13B H13B 0.9500 .
C14B C15B 1.3900 .
C14B C19B 1.3900 .
C15B C16B 1.3900 .
C15B H15B 0.9500 .
C16B C17B 1.3900 .
C16B H16B 0.9500 .
C17B C18B 1.3900 .
C17B C20B 1.53(3) .
C18B C19B 1.3900 .
C18B H18B 0.9500 .
C19B H19B 0.9500 .
C1C C2C 1.51(4) .
C2C C3C 1.3900 .
C2C C7C 1.3900 .
C3C C4C 1.3900 .
C3C H3C 0.9500 .
C4C C5C 1.3900 .
C4C H4C 0.9500 .
C5C C6C 1.3900 .
C5C C8C 1.50(4) .
C6C C7C 1.3900 .
C6C H6C 0.9500 .
C7C H7C 0.9500 .
C8C C9C 1.3900 .
C8C C13C 1.3900 .
C9C C10C 1.3900(11) .
C9C H9C 0.9500 .
C10C C11C 1.3900(11) .
C10C H10C 0.9500 .
C11C C12C 1.3900 .
C11C C14C 1.50(4) .
C12C C13C 1.3900 .
C12C H12C 0.9500 .
C13C H13C 0.9500 .
C14C C15C 1.3900(10) .
C14C C19C 1.3900 .
C15C C16C 1.3900 .
C15C H15C 0.9500 .
C16C C17C 1.3900(10) .
C16C H16C 0.9500 .
C17C C18C 1.3900 .
C17C C20C 1.52(3) .
C18C C19C 1.3900 .
C18C H18C 0.9500 .
C19C H19C 0.9500 .
C1D C2D 1.49(4) .
C2D C3D 1.3900 .
C2D C7D 1.3900 .
C3D C4D 1.3900 .
C3D H3D 0.9500 .
C4D C5D 1.3900 .
C4D H4D 0.9500 .
C5D C6D 1.3900 .
C5D C8D 1.48(4) .
C6D C7D 1.3900 .
C6D H6D 0.9500 .
C7D H7D 0.9500 .
C8D C9D 1.3900 .
C8D C13D 1.3900 .
C9D C10D 1.3900 .
C9D H9D 0.9500 .
C10D C11D 1.3900 .
C10D H10D 0.9500 .
C11D C12D 1.3900 .
C11D C14D 1.50(4) .
C12D C13D 1.3900 .
C12D H12D 0.9500 .
C13D H13D 0.9500 .
C14D C15D 1.3900 .
C14D C19D 1.3900(16) .
C15D C16D 1.3900 .
C15D H15D 0.9500 .
C16D C17D 1.3900(11) .
C16D H16D 0.9500 .
C17D C18D 1.3900(11) .
C17D C20D 1.49(4) .
C18D C19D 1.3900 .
C18D H18D 0.9500 .
C19D H19D 0.9500 .
C1E C2E 1.49(4) .
C2E C3E 1.3900 .
C2E C7E 1.3900 .
C3E C4E 1.3900 .
C3E H3E 0.9500 .
C4E C5E 1.3900(15) .
C4E H4E 0.9500 .
C5E C6E 1.3900 .
C5E C8E 1.49(4) .
C6E C7E 1.3900 .
C6E H6E 0.9500 .
C7E H7E 0.9500 .
C8E C9E 1.3900 .
C8E C13E 1.3900 .
C9E C10E 1.3900 .
C9E H9E 0.9500 .
C10E C11E 1.3900 .
C10E H10E 0.9500 .
C11E C12E 1.3900 .
C11E C14E 1.48(4) .
C12E C13E 1.3900 .
C12E H12E 0.9500 .
C13E H13E 0.9500 .
C14E C15E 1.3900(12) .
C14E C19E 1.3900 .
C15E C16E 1.3900 .
C15E H15E 0.9500 .
C16E C17E 1.3900 .
C16E H16E 0.9500 .
C17E C18E 1.3900 .
C17E C20E 1.49(4) .
C18E C19E 1.3900 .
C18E H18E 0.9500 .
C19E H19E 0.9500 .
C1F C2F 1.49(4) .
C1F Tb6 3.03(5) 3_665
C2F C3F 1.3900 .
C2F C7F 1.3900 .
C3F C4F 1.3900 .
C3F H3F 0.9500 .
C4F C5F 1.3900 .
C4F H4F 0.9500 .
C5F C6F 1.3900 .
C5F C8F 1.49(4) .
C6F C7F 1.3900 .
C6F H6F 0.9500 .
C7F H7F 0.9500 .
C8F C9F 1.3900 .
C8F C13F 1.3900 .
C9F C10F 1.3900 .
C9F H9F 0.9500 .
C10F C11F 1.3900 .
C10F H10F 0.9500 .
C11F C12F 1.3900(14) .
C11F C14F 1.49(4) .
C12F C13F 1.3900 .
C12F H12F 0.9500 .
C13F H13F 0.9500 .
C14F C15F 1.3900 .
C14F C19F 1.3900 .
C15F C16F 1.3900 .
C15F H15F 0.9500 .
C16F C17F 1.3900 .
C16F H16F 0.9500 .
C17F C18F 1.3900 .
C17F C20F 1.50(3) .
C18F C19F 1.3900 .
C18F H18F 0.9500 .
C19F H19F 0.9500 .
C1G C2G 1.49(3) .
C2G C3G 1.3900 .
C2G C7G 1.3900(11) .
C3G C4G 1.3900 .
C3G H3G 0.9500 .
C4G C5G 1.3900 .
C4G H4G 0.9500 .
C5G C6G 1.3900(12) .
C5G C8G 1.48(4) .
C6G C7G 1.3900 .
C6G H6G 0.9500 .
C7G H7G 0.9500 .
C8G C9G 1.3900 .
C8G C13G 1.3900 .
C9G C10G 1.3900 .
C9G H9G 0.9500 .
C10G C11G 1.3900 .
C10G H10G 0.9500 .
C11G C12G 1.3900 .
C11G C14G 1.48(4) .
C12G C13G 1.3900 .
C12G H12G 0.9500 .
C13G H13G 0.9500 .
C14G C15G 1.3900 .
C14G C19G 1.3900 .
C15G C16G 1.3900 .
C15G H15G 0.9500 .
C16G C17G 1.3900(11) .
C16G H16G 0.9500 .
C17G C18G 1.3900 .
C17G C20G 1.50(3) .
C18G C19G 1.3900 .
C18G H18G 0.9500 .
C19G H19G 0.9500 .
C1H C2H 1.49(4) .
C1H Tb4 3.03(5) 7
C2H C3H 1.3900 .
C2H C7H 1.3900(12) .
C3H C4H 1.3900 .
C3H H3H 0.9500 .
C4H C5H 1.3900 .
C4H H4H 0.9500 .
C5H C6H 1.3900 .
C5H C8H 1.49(4) .
C6H C7H 1.3900 .
C6H H6H 0.9500 .
C7H H7H 0.9500 .
C8H C9H 1.3900(16) .
C8H C13H 1.3900 .
C9H C10H 1.3900 .
C9H H9H 0.9500 .
C10H C11H 1.3900 .
C10H H10H 0.9500 .
C11H C12H 1.3900 .
C11H C14H 1.49(4) .
C12H C13H 1.3900 .
C12H H12H 0.9500 .
C13H H13H 0.9500 .
C14H C15H 1.3900 .
C14H C19H 1.3900(10) .
C15H C16H 1.3900 .
C15H H15H 0.9500 .
C16H C17H 1.3900 .
C16H H16H 0.9500 .
C17H C18H 1.3900 .
C17H C20H 1.54(3) .
C18H C19H 1.3900 .
C18H H18H 0.9500 .
C19H H19H 0.9500 .
C1I C2I 1.49(4) .
C2I C3I 1.3900 .
C2I C7I 1.3900 .
C3I C4I 1.3900 .
C3I H3I 0.9500 .
C4I C5I 1.3900 .
C4I H4I 0.9500 .
C5I C6I 1.3900 .
C5I C8I 1.49(4) .
C6I C7I 1.3900 .
C6I H6I 0.9500 .
C7I H7I 0.9500 .
C8I C9I 1.3900(16) .
C8I C13I 1.3900 .
C9I C10I 1.3900 .
C9I H9I 0.9500 .
C10I C11I 1.3900(10) .
C10I H10I 0.9500 .
C11I C12I 1.3900 .
C11I C14I 1.49(4) .
C12I C13I 1.3900 .
C12I H12I 0.9500 .
C13I H13I 0.9500 .
C14I C15I 1.3900 .
C14I C19I 1.3900 .
C15I C16I 1.3900 .
C15I H15I 0.9500 .
C16I C17I 1.3900 .
C16I H16I 0.9500 .
C17I C18I 1.3900 .
C17I C20I 1.50(4) .
C18I C19I 1.3900 .
C18I H18I 0.9500 .
C19I H19I 0.9500 .
C1J C2J 1.51(4) .
C2J C3J 1.3900 .
C2J C7J 1.3900 .
C3J C4J 1.3900 .
C3J H3J 0.9500 .
C4J C5J 1.3900 .
C4J H4J 0.9500 .
C5J C6J 1.3900 .
C5J C8J 1.50(4) .
C6J C7J 1.3900 .
C6J H6J 0.9500 .
C7J H7J 0.9500 .
C8J C9J 1.3900(17) .
C8J C13J 1.3900 .
C9J C10J 1.3900 .
C9J H9J 0.9500 .
C10J C11J 1.3900 .
C10J H10J 0.9500 .
C11J C12J 1.3900 .
C11J C14J 1.50(4) .
C12J C13J 1.3900 .
C12J H12J 0.9500 .
C13J H13J 0.9500 .
C14J C15J 1.3900 .
C14J C19J 1.3900 .
C15J C16J 1.3900 .
C15J H15J 0.9500 .
C16J C17J 1.3900 .
C16J H16J 0.9500 .
C17J C18J 1.3900 .
C17J C20J 1.51(4) .
C18J C19J 1.3900 .
C18J H18J 0.9500 .
C19J H19J 0.9500 .
C1K C2K 1.52(4) .
C2K C3K 1.3900(14) .
C2K C7K 1.3900 .
C3K C4K 1.3900 .
C3K H3K 0.9500 .
C4K C5K 1.3900 .
C4K H4K 0.9500 .
C5K C6K 1.3900 .
C5K C8K 1.52(4) .
C6K C7K 1.3900 .
C6K H6K 0.9500 .
C7K H7K 0.9500 .
C8K C9K 1.3900 .
C8K C13K 1.3900 .
C9K C10K 1.3900 .
C9K H9K 0.9500 .
C10K C11K 1.3900 .
C10K H10K 0.9500 .
C11K C12K 1.3900 .
C11K C14K 1.51(4) .
C12K C13K 1.3900 .
C12K H12K 0.9500 .
C13K H13K 0.9500 .
C14K C15K 1.390(2) .
C14K C19K 1.3900 .
C15K C16K 1.3900 .
C15K H15K 0.9500 .
C16K C17K 1.3900 .
C16K H16K 0.9500 .
C17K C18K 1.3900 .
C17K C20K 1.52(4) .
C18K C19K 1.3900 .
C18K H18K 0.9500 .
C19K H19K 0.9500 .
C1L C2L 1.50(4) .
C2L C3L 1.3900(11) .
C2L C7L 1.3900 .
C3L C4L 1.3900 .
C3L H3L 0.9500 .
C4L C5L 1.3900 .
C4L H4L 0.9500 .
C5L C6L 1.3900(14) .
C5L C8L 1.50(4) .
C6L C7L 1.3900 .
C6L H6L 0.9500 .
C7L H7L 0.9500 .
C8L C9L 1.3900 .
C8L C13L 1.3900 .
C9L C10L 1.3900 .
C9L H9L 0.9500 .
C10L C11L 1.3900 .
C10L H10L 0.9500 .
C11L C12L 1.3900(17) .
C11L C14L 1.50(4) .
C12L C13L 1.3900 .
C12L H12L 0.9500 .
C13L H13L 0.9500 .
C14L C15L 1.3900 .
C14L C19L 1.3900 .
C15L C16L 1.3900 .
C15L H15L 0.9500 .
C16L C17L 1.3900 .
C16L H16L 0.9500 .
C17L C18L 1.3900(17) .
C17L C20L 1.50(4) .
C18L C19L 1.3900 .
C18L H18L 0.9500 .
C19L H19L 0.9500 .
C20A C20J 1.3900 .
C20A C20L 1.3900 .
C20A H20A 0.9500 .
C20J C20B 1.3900 .
C20J H20J 0.9500 .
C20B C20K 1.3900 .
C20B H20B 0.9500 .
C20K C20C 1.3900 .
C20K H20K 0.9500 .
C20C C20L 1.3900 .
C20C H20C 0.9500 .
C20L H20L 0.9500 .
C20D C20H 1.3900 .
C20D C20G 1.3900 .
C20D H20D 0.9500 .
C20H C20E 1.3900 .
C20H H20H 0.9500 .
C20E C20I 1.3900 .
C20E H20E 0.9500 .
C20I C20F 1.3900 .
C20I H20I 0.9500 .
C20F C20G 1.3900 .
C20F H20F 0.9500 .
C20G H20G 0.9500 .

loop_
_geom_torsion_atom_site_label_1
_geom_torsion_atom_site_label_2
_geom_torsion_atom_site_label_3
_geom_torsion_atom_site_label_4
_geom_torsion
_geom_torsion_site_symmetry_1
_geom_torsion_site_symmetry_4
Tb1 O101 C101 O102 14(5) . .
Tb1 O101 C101 C102 -166(3) . .
Tb2 O102 C101 O101 -14(5) . .
Tb2 O102 C101 C102 166(3) . .
O101 C101 C102 C103 -176(6) . .
O102 C101 C102 C103 4(6) . .
O101 C101 C102 C107 4(6) . .
O102 C101 C102 C107 -176(6) . .
C107 C102 C103 C104 0.0 . .
C101 C102 C103 C104 179(4) . .
C102 C103 C104 C105 0.0 . .
C103 C104 C105 C106 0.0 . .
C103 C104 C105 C122 179(4) . .
C104 C105 C106 C107 0.00(5) . .
C122 C105 C106 C107 -179(4) . .
C105 C106 C107 C102 0.0 . .
C103 C102 C107 C106 0.0 . .
C101 C102 C107 C106 -179(4) . .
Tb4 O104 C108 O103 -8(5) 8_554 .
Tb4 O104 C108 C109 171(3) 8_554 .
Tb6 O103 C108 O104 8(5) 8_554 .
Tb6 O103 C108 C109 -171(3) 8_554 .
O104 C108 C109 C110 -26(6) . .
O103 C108 C109 C110 154(6) . .
O104 C108 C109 C114 156(6) . .
O103 C108 C109 C114 -24(6) . .
C114 C109 C110 C111 0.0 . .
C108 C109 C110 C111 -178(5) . .
C109 C110 C111 C112 0.00(8) . .
C110 C111 C112 C113 0.0 . .
C110 C111 C112 C123 175(5) . .
C111 C112 C113 C114 0.0 . .
C123 C112 C113 C114 -174(5) . .
C112 C113 C114 C109 0.00(8) . .
C110 C109 C114 C113 0.0 . .
C108 C109 C114 C113 178(5) . .
Tb5 O106 C115 O105 -13(5) 6_544 .
Tb5 O106 C115 C116 167(4) 6_544 .
Tb4 O105 C115 O106 13(5) 6_544 .
Tb4 O105 C115 C116 -168(4) 6_544 .
O106 C115 C116 C117 33(6) . .
O105 C115 C116 C117 -147(6) . .
O106 C115 C116 C121 -153(6) . .
O105 C115 C116 C121 28(6) . .
C121 C116 C117 C118 0.0 . .
C115 C116 C117 C118 175(6) . .
C116 C117 C118 C119 0.00(8) . .
C117 C118 C119 C120 0.0 . .
C117 C118 C119 C124 180(5) . .
C118 C119 C120 C121 0.0 . .
C124 C119 C120 C121 -180(5) . .
C119 C120 C121 C116 0.00(7) . .
C117 C116 C121 C120 0.0 . .
C115 C116 C121 C120 -175(6) . .
C104 C105 C122 N101 0(7) . .
C106 C105 C122 N101 179(7) . .
C104 C105 C122 N103 -178(6) . .
C106 C105 C122 N103 1(8) . .
N103 C122 N101 C123 0.0 . .
C105 C122 N101 C123 -178(5) . .
C122 N101 C123 N102 0.0 . .
C122 N101 C123 C112 172(6) . .
C111 C112 C123 N101 -148(7) . .
C113 C112 C123 N101 27(8) . .
C111 C112 C123 N102 24(8) . .
C113 C112 C123 N102 -162(7) . .
N101 C123 N102 C124 0.0 . .
C112 C123 N102 C124 -172(6) . .
C123 N102 C124 N103 0.0 . .
C123 N102 C124 C119 172(5) . .
C120 C119 C124 N102 -31(8) . .
C118 C119 C124 N102 149(7) . .
C120 C119 C124 N103 141(7) . .
C118 C119 C124 N103 -38(8) . .
N102 C124 N103 C122 0.0 . .
C119 C124 N103 C122 -172(6) . .
N101 C122 N103 C124 0.0 . .
C105 C122 N103 C124 178(5) . .
Tb3 O202 C201 O201 23(5) . .
Tb3 O202 C201 C202 -158(4) . .
Tb1 O201 C201 O202 -21(4) . .
Tb1 O201 C201 C202 159(3) . .
O202 C201 C202 C203 7(5) . .
O201 C201 C202 C203 -173(5) . .
O202 C201 C202 C207 -172(6) . .
O201 C201 C202 C207 8(6) . .
C207 C202 C203 C204 0.00(5) . .
C201 C202 C203 C204 -179(4) . .
C202 C203 C204 C205 0.00(7) . .
C203 C204 C205 C206 0.0 . .
C203 C204 C205 C222 180(5) . .
C204 C205 C206 C207 0.00(6) . .
C222 C205 C206 C207 -180(5) . .
C205 C206 C207 C202 0.00(7) . .
C203 C202 C207 C206 0.00(5) . .
C201 C202 C207 C206 179(4) . .
Tb2 O204 C208 O203 26(5) 3_665 .
Tb2 O204 C208 C209 -155(3) 3_665 .
Tb3 O203 C208 O204 -26(5) 3_665 .
Tb3 O203 C208 C209 154(4) 3_665 .
O204 C208 C209 C210 18(6) . .
O203 C208 C209 C210 -162(6) . .
O204 C208 C209 C214 -162(5) . .
O203 C208 C209 C214 18(5) . .
C214 C209 C210 C211 0.0 . .
C208 C209 C210 C211 180(4) . .
C209 C210 C211 C212 0.0 . .
C210 C211 C212 C213 0.0 . .
C210 C211 C212 C223 178(5) . .
C211 C212 C213 C214 0.0 . .
C223 C212 C213 C214 -178(5) . .
C212 C213 C214 C209 0.0 . .
C210 C209 C214 C213 0.0 . .
C208 C209 C214 C213 -180(4) . .
Tb6 O205 C215 O206 -21(5) 6_544 .
Tb6 O205 C215 C216 159(3) 6_544 .
Tb5 O206 C215 O205 21(5) 6_544 .
Tb5 O206 C215 C216 -159(3) 6_544 .
O205 C215 C216 C217 159(6) . .
O206 C215 C216 C217 -21(6) . .
O205 C215 C216 C221 -21(6) . .
O206 C215 C216 C221 160(6) . .
C221 C216 C217 C218 0.0 . .
C215 C216 C217 C218 -180(4) . .
C216 C217 C218 C219 0.0 . .
C217 C218 C219 C220 0.0 . .
C217 C218 C219 C224 178(5) . .
C218 C219 C220 C221 0.0 . .
C224 C219 C220 C221 -178(5) . .
C219 C220 C221 C216 0.0 . .
C217 C216 C221 C220 0.00(5) . .
C215 C216 C221 C220 180(5) . .
C206 C205 C222 N201 172(6) . .
C204 C205 C222 N201 -8(7) . .
C206 C205 C222 N203 -8(7) . .
C204 C205 C222 N203 172(6) . .
N203 C222 N201 C223 0.0 . .
C205 C222 N201 C223 180(6) . .
C222 N201 C223 N202 0.0 . .
C222 N201 C223 C212 179(6) . .
C213 C212 C223 N202 160(6) . .
C211 C212 C223 N202 -17(7) . .
C213 C212 C223 N201 -19(8) . .
C211 C212 C223 N201 163(6) . .
N201 C223 N202 C224 0.0 . .
C212 C223 N202 C224 -179(5) . .
C223 N202 C224 N203 0.0 . .
C223 N202 C224 C219 -179(5) . .
C218 C219 C224 N202 -158(6) . .
C220 C219 C224 N202 20(7) . .
C218 C219 C224 N203 23(7) . .
C220 C219 C224 N203 -159(6) . .
N202 C224 N203 C222 0.0 . .
C219 C224 N203 C222 179(6) . .
N201 C222 N203 C224 0.0 . .
C205 C222 N203 C224 -180(5) . .
Tb3 O1AG C1A O2AG 19(6) . .
Tb3 O1AG C1A C2A -161(5) . .
Tb5 O2AG C1A O1AG -18(5) . .
Tb5 O2AG C1A C2A 162(4) . .
O1AG C1A C2A C3A 153(11) . .
O2AG C1A C2A C3A -27(11) . .
O1AG C1A C2A C7A -27(11) . .
O2AG C1A C2A C7A 153(11) . .
C7A C2A C3A C4A 0.0 . .
C1A C2A C3A C4A -180(5) . .
C2A C3A C4A C5A 0.00(10) . .
C3A C4A C5A C6A 0.00(11) . .
C3A C4A C5A C8A -175(8) . .
C4A C5A C6A C7A 0.0 . .
C8A C5A C6A C7A 175(8) . .
C5A C6A C7A C2A 0.00(10) . .
C3A C2A C7A C6A 0.00(7) . .
C1A C2A C7A C6A 180(5) . .
C6A C5A C8A C9A -131(14) . .
C4A C5A C8A C9A 44(15) . .
C6A C5A C8A C13A 48(15) . .
C4A C5A C8A C13A -137(14) . .
C13A C8A C9A C10A 0.00(12) . .
C5A C8A C9A C10A 179(6) . .
C8A C9A C10A C11A 0.00(15) . .
C9A C10A C11A C12A 0.0 . .
C9A C10A C11A C14A -177(6) . .
C10A C11A C12A C13A 0.00(9) . .
C14A C11A C12A C13A 177(6) . .
C11A C12A C13A C8A 0.00(13) . .
C9A C8A C13A C12A 0.00(6) . .
C5A C8A C13A C12A -179(6) . .
C12A C11A C14A C15A 50(10) . .
C10A C11A C14A C15A -133(9) . .
C12A C11A C14A C19A -127(9) . .
C10A C11A C14A C19A 50(10) . .
C19A C14A C15A C16A 0.00(9) . .
C11A C14A C15A C16A -178(6) . .
C14A C15A C16A C17A 0.00(9) . .
C15A C16A C17A C18A 0.0 . .
C15A C16A C17A C20A 177(6) . .
C16A C17A C18A C19A 0.00(7) . .
C20A C17A C18A C19A -177(5) . .
C17A C18A C19A C14A 0.00(8) . .
C15A C14A C19A C18A 0.0 . .
C11A C14A C19A C18A 178(6) . .
Tb4 O2BH C1B O1BH -12(6) 7 .
Tb4 O2BH C1B C2B 168(4) 7 .
Tb1 O1BH C1B O2BH 12(5) 7 .
Tb1 O1BH C1B C2B -169(4) 7 .
O2BH C1B C2B C3B 83(11) . .
O1BH C1B C2B C3B -97(11) . .
O2BH C1B C2B C7B -96(11) . .
O1BH C1B C2B C7B 84(11) . .
C7B C2B C3B C4B 0.00(6) . .
C1B C2B C3B C4B -179(4) . .
C2B C3B C4B C5B 0.00(13) . .
C3B C4B C5B C6B 0.00(7) . .
C3B C4B C5B C8B -179(5) . .
C4B C5B C6B C7B 0.00(7) . .
C8B C5B C6B C7B 179(5) . .
C5B C6B C7B C2B 0.00(13) . .
C3B C2B C7B C6B 0.00(5) . .
C1B C2B C7B C6B 179(4) . .
C6B C5B C8B C9B 27(17) . .
C4B C5B C8B C9B -153(16) . .
C6B C5B C8B C13B -152(16) . .
C4B C5B C8B C13B 27(16) . .
C13B C8B C9B C10B 0.00(6) . .
C5B C8B C9B C10B -179(4) . .
C8B C9B C10B C11B 0.00(7) . .
C9B C10B C11B C12B 0.00(6) . .
C9B C10B C11B C14B 180(4) . .
C10B C11B C12B C13B 0.00(12) . .
C14B C11B C12B C13B -180(4) . .
C11B C12B C13B C8B 0.00(7) . .
C9B C8B C13B C12B 0.0 . .
C5B C8B C13B C12B 179(4) . .
C12B C11B C14B C15B 131(13) . .
C10B C11B C14B C15B -48(14) . .
C12B C11B C14B C19B -47(14) . .
C10B C11B C14B C19B 133(14) . .
C19B C14B C15B C16B 0.00(6) . .
C11B C14B C15B C16B -179(5) . .
C14B C15B C16B C17B 0.00(11) . .
C15B C16B C17B C18B 0.0 . .
C15B C16B C17B C20B 180(5) . .
C16B C17B C18B C19B 0.0 . .
C20B C17B C18B C19B -180(5) . .
C17B C18B C19B C14B 0.00(10) . .
C15B C14B C19B C18B 0.00(6) . .
C11B C14B C19B C18B 179(4) . .
Tb6 O1CI C1C O2CI 15(6) 4_565 .
Tb6 O1CI C1C C2C -165(4) 4_565 .
Tb2 O2CI C1C O1CI -15(6) 4_565 .
Tb2 O2CI C1C C2C 165(4) 4_565 .
O1CI C1C C2C C3C 173(11) . .
O2CI C1C C2C C3C -7(11) . .
O1CI C1C C2C C7C -9(11) . .
O2CI C1C C2C C7C 171(11) . .
C7C C2C C3C C4C 0.00(8) . .
C1C C2C C3C C4C 178(5) . .
C2C C3C C4C C5C 0.0 . .
C3C C4C C5C C6C 0.00(5) . .
C3C C4C C5C C8C -179(4) . .
C4C C5C C6C C7C 0.0 . .
C8C C5C C6C C7C 179(4) . .
C5C C6C C7C C2C 0.0 . .
C3C C2C C7C C6C 0.0 . .
C1C C2C C7C C6C -178(5) . .
C4C C5C C8C C9C 50(16) . .
C6C C5C C8C C9C -129(16) . .
C4C C5C C8C C13C -131(16) . .
C6C C5C C8C C13C 50(16) . .
C13C C8C C9C C10C 0.00(13) . .
C5C C8C C9C C10C 179(4) . .
C8C C9C C10C C11C 0.0 . .
C9C C10C C11C C12C 0.00(12) . .
C9C C10C C11C C14C -179(5) . .
C10C C11C C12C C13C 0.00(12) . .
C14C C11C C12C C13C 179(5) . .
C11C C12C C13C C8C 0.0 . .
C9C C8C C13C C12C 0.00(12) . .
C5C C8C C13C C12C -179(5) . .
C10C C11C C14C C15C 22(14) . .
C12C C11C C14C C15C -157(14) . .
C10C C11C C14C C19C -160(14) . .
C12C C11C C14C C19C 22(15) . .
C19C C14C C15C C16C 0.0 . .
C11C C14C C15C C16C 178(4) . .
C14C C15C C16C C17C 0.0 . .
C15C C16C C17C C18C 0.0 . .
C15C C16C C17C C20C -177(4) . .
C16C C17C C18C C19C 0.0 . .
C20C C17C C18C C19C 177(5) . .
C17C C18C C19C C14C 0.0 . .
C15C C14C C19C C18C 0.0 . .
C11C C14C C19C C18C -178(5) . .
Tb5 O2DJ C1D O1DJ 8(6) 4 .
Tb5 O2DJ C1D C2D -172(4) 4 .
Tb1 O1DJ C1D O2DJ -7(6) 4 .
Tb1 O1DJ C1D C2D 173(4) 4 .
O2DJ C1D C2D C3D 34(11) . .
O1DJ C1D C2D C3D -146(11) . .
O2DJ C1D C2D C7D -146(11) . .
O1DJ C1D C2D C7D 34(11) . .
C7D C2D C3D C4D 0.00(6) . .
C1D C2D C3D C4D 180(5) . .
C2D C3D C4D C5D 0.0 . .
C3D C4D C5D C6D 0.0 . .
C3D C4D C5D C8D 180(4) . .
C4D C5D C6D C7D 0.00(6) . .
C8D C5D C6D C7D -180(4) . .
C5D C6D C7D C2D 0.0 . .
C3D C2D C7D C6D 0.00(6) . .
C1D C2D C7D C6D -180(5) . .
C4D C5D C8D C9D -51(15) . .
C6D C5D C8D C9D 129(14) . .
C4D C5D C8D C13D 128(15) . .
C6D C5D C8D C13D -52(15) . .
C13D C8D C9D C10D 0.00(14) . .
C5D C8D C9D C10D 179(4) . .
C8D C9D C10D C11D 0.0 . .
C9D C10D C11D C12D 0.00(14) . .
C9D C10D C11D C14D -179(5) . .
C10D C11D C12D C13D 0.00(12) . .
C14D C11D C12D C13D 179(5) . .
C11D C12D C13D C8D 0.0 . .
C9D C8D C13D C12D 0.00(13) . .
C5D C8D C13D C12D -179(5) . .
C10D C11D C14D C15D -51(10) . .
C12D C11D C14D C15D 130(9) . .
C10D C11D C14D C19D 127(9) . .
C12D C11D C14D C19D -52(10) . .
C19D C14D C15D C16D 0.0 . .
C11D C14D C15D C16D 178(5) . .
C14D C15D C16D C17D 0.0 . .
C15D C16D C17D C18D 0.0 . .
C15D C16D C17D C20D -178(4) . .
C16D C17D C18D C19D 0.0 . .
C20D C17D C18D C19D 178(5) . .
C17D C18D C19D C14D 0.0 . .
C15D C14D C19D C18D 0.0 . .
C11D C14D C19D C18D -178(5) . .
Tb2 O2EK C1E O1EK 4(6) 5_455 .
Tb2 O2EK C1E C2E -176(4) 5_455 .
Tb4 O1EK C1E O2EK -4(6) 5_455 .
Tb4 O1EK C1E C2E 176(4) 5_455 .
O2EK C1E C2E C3E 2(12) . .
O1EK C1E C2E C3E -177(12) . .
O2EK C1E C2E C7E -178(11) . .
O1EK C1E C2E C7E 2(11) . .
C7E C2E C3E C4E 0.00(11) . .
C1E C2E C3E C4E 180(5) . .
C2E C3E C4E C5E 0.00(14) . .
C3E C4E C5E C6E 0.0 . .
C3E C4E C5E C8E -180(5) . .
C4E C5E C6E C7E 0.00(9) . .
C8E C5E C6E C7E 180(4) . .
C5E C6E C7E C2E 0.00(11) . .
C3E C2E C7E C6E 0.00(5) . .
C1E C2E C7E C6E -180(5) . .
C6E C5E C8E C9E 117(17) . .
C4E C5E C8E C9E -64(17) . .
C6E C5E C8E C13E -64(17) . .
C4E C5E C8E C13E 116(17) . .
C13E C8E C9E C10E 0.0 . .
C5E C8E C9E C10E 180(5) . .
C8E C9E C10E C11E 0.00(13) . .
C9E C10E C11E C12E 0.00(10) . .
C9E C10E C11E C14E -178(5) . .
C10E C11E C12E C13E 0.00(10) . .
C14E C11E C12E C13E 178(5) . .
C11E C12E C13E C8E 0.00(8) . .
C9E C8E C13E C12E 0.00(11) . .
C5E C8E C13E C12E -180(4) . .
C12E C11E C14E C15E -175(15) . .
C10E C11E C14E C15E 4(15) . .
C12E C11E C14E C19E 4(15) . .
C10E C11E C14E C19E -178(15) . .
C19E C14E C15E C16E 0.0 . .
C11E C14E C15E C16E 178(5) . .
C14E C15E C16E C17E 0.00(12) . .
C15E C16E C17E C18E 0.00(7) . .
C15E C16E C17E C20E -180(5) . .
C16E C17E C18E C19E 0.00(10) . .
C20E C17E C18E C19E 180(5) . .
C17E C18E C19E C14E 0.0 . .
C15E C14E C19E C18E 0.00(8) . .
C11E C14E C19E C18E -178(5) . .
Tb6 O1FL C1F O2FL -5(6) 3_665 .
Tb6 O1FL C1F C2F 175(4) 3_665 .
Tb3 O2FL C1F O1FL 5(5) 3_665 .
Tb3 O2FL C1F C2F -175(4) 3_665 .
Tb3 O2FL C1F Tb6 2(3) 3_665 3_665
O1FL C1F C2F C3F 115(9) . .
O2FL C1F C2F C3F -65(9) . .
Tb6 C1F C2F C3F 119(9) 3_665 .
O1FL C1F C2F C7F -67(9) . .
O2FL C1F C2F C7F 112(9) . .
Tb6 C1F C2F C7F -63(9) 3_665 .
C7F C2F C3F C4F 0.0 . .
C1F C2F C3F C4F 177(4) . .
C2F C3F C4F C5F 0.00(11) . .
C3F C4F C5F C6F 0.00(5) . .
C3F C4F C5F C8F -178(5) . .
C4F C5F C6F C7F 0.00(6) . .
C8F C5F C6F C7F 178(4) . .
C3F C2F C7F C6F 0.0 . .
C1F C2F C7F C6F -177(4) . .
C5F C6F C7F C2F 0.00(12) . .
C4F C5F C8F C9F 55(9) . .
C6F C5F C8F C9F -124(9) . .
C4F C5F C8F C13F -127(9) . .
C6F C5F C8F C13F 55(9) . .
C13F C8F C9F C10F 0.0 . .
C5F C8F C9F C10F 179(4) . .
C8F C9F C10F C11F 0.00(12) . .
C9F C10F C11F C12F 0.00(8) . .
C9F C10F C11F C14F 179(4) . .
C10F C11F C12F C13F 0.00(7) . .
C14F C11F C12F C13F -179(4) . .
C11F C12F C13F C8F 0.00(11) . .
C9F C8F C13F C12F 0.00(8) . .
C5F C8F C13F C12F -179(4) . .
C12F C11F C14F C15F 116(13) . .
C10F C11F C14F C15F -63(13) . .
C12F C11F C14F C19F -64(13) . .
C10F C11F C14F C19F 117(13) . .
C19F C14F C15F C16F 0.00(6) . .
C11F C14F C15F C16F -180(4) . .
C14F C15F C16F C17F 0.00(10) . .
C15F C16F C17F C18F 0.0 . .
C15F C16F C17F C20F 178(4) . .
C16F C17F C18F C19F 0.0 . .
C20F C17F C18F C19F -178(4) . .
C17F C18F C19F C14F 0.00(12) . .
C15F C14F C19F C18F 0.00(5) . .
C11F C14F C19F C18F 180(4) . .
Tb3 O1AG C1G O2AG -11(6) . .
Tb3 O1AG C1G C2G 169(4) . .
Tb3 O1AG C1G Tb5 -5(3) . .
Tb5 O2AG C1G O1AG 10(6) . .
Tb5 O2AG C1G C2G -170(4) . .
O1AG C1G C2G C3G 161(11) . .
O2AG C1G C2G C3G -19(11) . .
Tb5 C1G C2G C3G -28(12) . .
O1AG C1G C2G C7G -17(11) . .
O2AG C1G C2G C7G 163(11) . .
Tb5 C1G C2G C7G 154(11) . .
C7G C2G C3G C4G 0.0 . .
C1G C2G C3G C4G -179(5) . .
C2G C3G C4G C5G 0.00(5) . .
C3G C4G C5G C6G 0.0 . .
C3G C4G C5G C8G 179(5) . .
C4G C5G C6G C7G 0.00(5) . .
C8G C5G C6G C7G -179(4) . .
C5G C6G C7G C2G 0.0 . .
C3G C2G C7G C6G 0.0 . .
C1G C2G C7G C6G 179(5) . .
C6G C5G C8G C9G 81(15) . .
C4G C5G C8G C9G -98(16) . .
C6G C5G C8G C13G -100(15) . .
C4G C5G C8G C13G 81(16) . .
C13G C8G C9G C10G 0.00(7) . .
C5G C8G C9G C10G 179(4) . .
C8G C9G C10G C11G 0.00(12) . .
C9G C10G C11G C12G 0.00(7) . .
C9G C10G C11G C14G -176(4) . .
C10G C11G C12G C13G 0.00(10) . .
C14G C11G C12G C13G 176(4) . .
C11G C12G C13G C8G 0.00(10) . .
C9G C8G C13G C12G 0.00(6) . .
C5G C8G C13G C12G -179(4) . .
C12G C11G C14G C15G 77(14) . .
C10G C11G C14G C15G -107(13) . .
C12G C11G C14G C19G -103(14) . .
C10G C11G C14G C19G 73(14) . .
C19G C14G C15G C16G 0.00(9) . .
C11G C14G C15G C16G -180(5) . .
C14G C15G C16G C17G 0.00(12) . .
C15G C16G C17G C18G 0.0 . .
C15G C16G C17G C20G 180(4) . .
C16G C17G C18G C19G 0.00(6) . .
C20G C17G C18G C19G -180(4) . .
C17G C18G C19G C14G 0.00(10) . .
C15G C14G C19G C18G 0.0 . .
C11G C14G C19G C18G 180(4) . .
Tb4 O2BH C1H O1BH 4(6) 7 .
Tb4 O2BH C1H C2H -176(4) 7 .
Tb1 O1BH C1H O2BH -4(6) 7 .
Tb1 O1BH C1H C2H 176(4) 7 .
Tb1 O1BH C1H Tb4 -2(3) 7 7
O2BH C1H C2H C3H -27(9) . .
O1BH C1H C2H C3H 153(9) . .
Tb4 C1H C2H C3H -31(10) 7 .
O2BH C1H C2H C7H 154(9) . .
O1BH C1H C2H C7H -26(9) . .
Tb4 C1H C2H C7H 151(9) 7 .
C7H C2H C3H C4H 0.00(9) . .
C1H C2H C3H C4H -179(5) . .
C2H C3H C4H C5H 0.00(8) . .
C3H C4H C5H C6H 0.0 . .
C3H C4H C5H C8H -179(5) . .
C4H C5H C6H C7H 0.0 . .
C8H C5H C6H C7H 179(4) . .
C5H C6H C7H C2H 0.00(5) . .
C3H C2H C7H C6H 0.00(8) . .
C1H C2H C7H C6H 179(5) . .
C6H C5H C8H C9H -122(9) . .
C4H C5H C8H C9H 57(9) . .
C6H C5H C8H C13H 57(9) . .
C4H C5H C8H C13H -124(9) . .
C13H C8H C9H C10H 0.0 . .
C5H C8H C9H C10H 179(4) . .
C8H C9H C10H C11H 0.00(11) . .
C9H C10H C11H C12H 0.00(10) . .
C9H C10H C11H C14H 180(4) . .
C10H C11H C12H C13H 0.00(7) . .
C14H C11H C12H C13H -180(4) . .
C11H C12H C13H C8H 0.00(7) . .
C9H C8H C13H C12H 0.00(6) . .
C5H C8H C13H C12H -179(4) . .
C12H C11H C14H C15H 118(9) . .
C10H C11H C14H C15H -62(9) . .
C12H C11H C14H C19H -65(9) . .
C10H C11H C14H C19H 115(9) . .
C19H C14H C15H C16H 0.00(9) . .
C11H C14H C15H C16H 177(4) . .
C14H C15H C16H C17H 0.00(9) . .
C15H C16H C17H C18H 0.0 . .
C15H C16H C17H C20H -179(4) . .
C16H C17H C18H C19H 0.00(6) . .
C20H C17H C18H C19H 179(4) . .
C17H C18H C19H C14H 0.00(7) . .
C15H C14H C19H C18H 0.00(7) . .
C11H C14H C19H C18H -177(4) . .
Tb2 O2CI C1I O1CI 9(6) 4_565 .
Tb2 O2CI C1I C2I -171(4) 4_565 .
Tb6 O1CI C1I O2CI -9(6) 4_565 .
Tb6 O1CI C1I C2I 171(4) 4_565 .
O2CI C1I C2I C3I -8(11) . .
O1CI C1I C2I C3I 172(11) . .
O2CI C1I C2I C7I 172(11) . .
O1CI C1I C2I C7I -8(11) . .
C7I C2I C3I C4I 0.00(7) . .
C1I C2I C3I C4I 180(5) . .
C2I C3I C4I C5I 0.00(7) . .
C3I C4I C5I C6I 0.00(8) . .
C3I C4I C5I C8I 180(4) . .
C4I C5I C6I C7I 0.0 . .
C8I C5I C6I C7I -180(4) . .
C5I C6I C7I C2I 0.0 . .
C3I C2I C7I C6I 0.00(6) . .
C1I C2I C7I C6I -180(5) . .
C4I C5I C8I C9I 57(16) . .
C6I C5I C8I C9I -123(16) . .
C4I C5I C8I C13I -121(16) . .
C6I C5I C8I C13I 59(16) . .
C13I C8I C9I C10I 0.00(12) . .
C5I C8I C9I C10I -179(5) . .
C8I C9I C10I C11I 0.0 . .
C9I C10I C11I C12I 0.00(11) . .
C9I C10I C11I C14I 177(4) . .
C10I C11I C12I C13I 0.00(9) . .
C14I C11I C12I C13I -177(4) . .
C11I C12I C13I C8I 0.0 . .
C9I C8I C13I C12I 0.00(9) . .
C5I C8I C13I C12I 179(5) . .
C10I C11I C14I C15I -78(15) . .
C12I C11I C14I C15I 99(15) . .
C10I C11I C14I C19I 102(15) . .
C12I C11I C14I C19I -80(15) . .
C19I C14I C15I C16I 0.0 . .
C11I C14I C15I C16I -180(5) . .
C14I C15I C16I C17I 0.0 . .
C15I C16I C17I C18I 0.00(6) . .
C15I C16I C17I C20I 176(8) . .
C16I C17I C18I C19I 0.00(7) . .
C20I C17I C18I C19I -176(8) . .
C17I C18I C19I C14I 0.0 . .
C15I C14I C19I C18I 0.00(7) . .
C11I C14I C19I C18I 180(5) . .
Tb5 O2DJ C1J O1DJ -12(6) 4 .
Tb5 O2DJ C1J C2J 168(4) 4 .
Tb1 O1DJ C1J O2DJ 13(6) 4 .
Tb1 O1DJ C1J C2J -168(4) 4 .
O2DJ C1J C2J C3J 20(11) . .
O1DJ C1J C2J C3J -160(11) . .
O2DJ C1J C2J C7J -161(11) . .
O1DJ C1J C2J C7J 19(11) . .
C7J C2J C3J C4J 0.0 . .
C1J C2J C3J C4J 179(5) . .
C2J C3J C4J C5J 0.0 . .
C3J C4J C5J C6J 0.0 . .
C3J C4J C5J C8J -179(4) . .
C4J C5J C6J C7J 0.0 . .
C8J C5J C6J C7J 179(4) . .
C5J C6J C7J C2J 0.00(6) . .
C3J C2J C7J C6J 0.0 . .
C1J C2J C7J C6J -179(5) . .
C6J C5J C8J C9J -103(16) . .
C4J C5J C8J C9J 76(15) . .
C6J C5J C8J C13J 76(16) . .
C4J C5J C8J C13J -106(16) . .
C13J C8J C9J C10J 0.00(6) . .
C5J C8J C9J C10J 179(4) . .
C8J C9J C10J C11J 0.00(6) . .
C9J C10J C11J C12J 0.00(7) . .
C9J C10J C11J C14J 179(4) . .
C10J C11J C12J C13J 0.00(6) . .
C14J C11J C12J C13J -179(4) . .
C11J C12J C13J C8J 0.00(6) . .
C9J C8J C13J C12J 0.00(6) . .
C5J C8J C13J C12J -179(4) . .
C10J C11J C14J C15J -50(12) . .
C12J C11J C14J C15J 129(12) . .
C10J C11J C14J C19J 130(12) . .
C12J C11J C14J C19J -51(12) . .
C19J C14J C15J C16J 0.00(9) . .
C11J C14J C15J C16J 180(4) . .
C14J C15J C16J C17J 0.0 . .
C15J C16J C17J C18J 0.00(6) . .
C15J C16J C17J C20J 179(4) . .
C16J C17J C18J C19J 0.00(9) . .
C20J C17J C18J C19J -179(4) . .
C17J C18J C19J C14J 0.0 . .
C15J C14J C19J C18J 0.00(9) . .
C11J C14J C19J C18J -180(5) . .
Tb2 O2EK C1K O1EK -16(6) 5_455 .
Tb2 O2EK C1K C2K 165(4) 5_455 .
Tb4 O1EK C1K O2EK 16(6) 5_455 .
Tb4 O1EK C1K C2K -165(4) 5_455 .
O2EK C1K C2K C3K -45(12) . .
O1EK C1K C2K C3K 136(12) . .
O2EK C1K C2K C7K 137(11) . .
O1EK C1K C2K C7K -43(11) . .
C7K C2K C3K C4K 0.00(5) . .
C1K C2K C3K C4K -179(5) . .
C2K C3K C4K C5K 0.00(8) . .
C3K C4K C5K C6K 0.00(9) . .
C3K C4K C5K C8K -179(4) . .
C4K C5K C6K C7K 0.00(12) . .
C8K C5K C6K C7K 179(4) . .
C5K C6K C7K C2K 0.00(6) . .
C3K C2K C7K C6K 0.00(7) . .
C1K C2K C7K C6K 179(5) . .
C4K C5K C8K C9K 117(16) . .
C6K C5K C8K C9K -62(16) . .
C4K C5K C8K C13K -63(16) . .
C6K C5K C8K C13K 118(16) . .
C13K C8K C9K C10K 0.00(11) . .
C5K C8K C9K C10K -180(4) . .
C8K C9K C10K C11K 0.00(6) . .
C9K C10K C11K C12K 0.00(6) . .
C9K C10K C11K C14K -180(4) . .
C10K C11K C12K C13K 0.00(6) . .
C14K C11K C12K C13K 180(4) . .
C11K C12K C13K C8K 0.00(10) . .
C9K C8K C13K C12K 0.00(14) . .
C5K C8K C13K C12K 180(4) . .
C12K C11K C14K C15K 147(15) . .
C10K C11K C14K C15K -33(15) . .
C12K C11K C14K C19K -35(15) . .
C10K C11K C14K C19K 145(15) . .
C19K C14K C15K C16K 0.0 . .
C11K C14K C15K C16K 178(4) . .
C14K C15K C16K C17K 0.00(10) . .
C15K C16K C17K C18K 0.00(7) . .
C15K C16K C17K C20K -179(4) . .
C16K C17K C18K C19K 0.0 . .
C20K C17K C18K C19K 179(4) . .
C17K C18K C19K C14K 0.00(11) . .
C15K C14K C19K C18K 0.00(8) . .
C11K C14K C19K C18K -178(5) . .
Tb6 O1FL C1L O2FL 9(6) 3_665 .
Tb6 O1FL C1L C2L -171(4) 3_665 .
Tb3 O2FL C1L O1FL -9(6) 3_665 .
Tb3 O2FL C1L C2L 171(4) 3_665 .
O1FL C1L C2L C3L -172(12) . .
O2FL C1L C2L C3L 8(12) . .
O1FL C1L C2L C7L 10(12) . .
O2FL C1L C2L C7L -170(12) . .
C7L C2L C3L C4L 0.0 . .
C1L C2L C3L C4L -178(5) . .
C2L C3L C4L C5L 0.00(10) . .
C3L C4L C5L C6L 0.00(12) . .
C3L C4L C5L C8L 179(5) . .
C4L C5L C6L C7L 0.00(6) . .
C8L C5L C6L C7L -179(5) . .
C5L C6L C7L C2L 0.00(7) . .
C3L C2L C7L C6L 0.00(5) . .
C1L C2L C7L C6L 178(5) . .
C4L C5L C8L C9L -50(16) . .
C6L C5L C8L C9L 128(16) . .
C4L C5L C8L C13L 130(16) . .
C6L C5L C8L C13L -51(16) . .
C13L C8L C9L C10L 0.00(10) . .
C5L C8L C9L C10L -179(4) . .
C8L C9L C10L C11L 0.00(7) . .
C9L C10L C11L C12L 0.00(6) . .
C9L C10L C11L C14L 179(4) . .
C10L C11L C12L C13L 0.0 . .
C14L C11L C12L C13L -179(4) . .
C11L C12L C13L C8L 0.00(13) . .
C9L C8L C13L C12L 0.00(9) . .
C5L C8L C13L C12L 179(4) . .
C10L C11L C14L C15L -112(16) . .
C12L C11L C14L C15L 67(16) . .
C10L C11L C14L C19L 69(16) . .
C12L C11L C14L C19L -112(16) . .
C19L C14L C15L C16L 0.0 . .
C11L C14L C15L C16L -179(5) . .
C14L C15L C16L C17L 0.00(11) . .
C15L C16L C17L C18L 0.00(8) . .
C15L C16L C17L C20L 178(5) . .
C16L C17L C18L C19L 0.00(7) . .
C20L C17L C18L C19L -178(5) . .
C17L C18L C19L C14L 0.00(5) . .
C15L C14L C19L C18L 0.00(7) . .
C11L C14L C19L C18L 179(4) . .
C16A C17A C20A C20J 132(8) . .
C18A C17A C20A C20J -52(9) . .
C16A C17A C20A C20L -56(9) . .
C18A C17A C20A C20L 121(9) . .
C20L C20A C20J C20B 0.00(5) . .
C17A C20A C20J C20B 172(6) . .
C20L C20A C20J C17J -169(6) . .
C18J C17J C20J C20A -64(10) . .
C16J C17J C20J C20A 117(9) . .
C18J C17J C20J C20B 127(9) . .
C16J C17J C20J C20B -52(10) . .
C20A C20J C20B C20K 0.00(6) . .
C17J C20J C20B C20K 169(6) . .
C20A C20J C20B C17B -173(6) . .
C16B C17B C20B C20J -48(8) . .
C18B C17B C20B C20J 132(8) . .
C16B C17B C20B C20K 139(8) . .
C18B C17B C20B C20K -41(8) . .
C20J C20B C20K C20C 0.0 . .
C17B C20B C20K C20C 173(6) . .
C20J C20B C20K C17K -176(6) . .
C18K C17K C20K C20C 128(10) . .
C16K C17K C20K C20C -53(10) . .
C18K C17K C20K C20B -56(11) . .
C16K C17K C20K C20B 122(10) . .
C20B C20K C20C C20L 0.00(7) . .
C17K C20K C20C C20L 176(6) . .
C20B C20K C20C C17C -177(6) . .
C16C C17C C20C C20K 127(8) . .
C18C C17C C20C C20K -50(9) . .
C16C C17C C20C C20L -51(8) . .
C18C C17C C20C C20L 132(8) . .
C20K C20C C20L C20A 0.00(6) . .
C17C C20C C20L C20A 177(6) . .
C20K C20C C20L C17L -169(6) . .
C20J C20A C20L C20C 0.0 . .
C17A C20A C20L C20C -172(6) . .
C20J C20A C20L C17L 169(6) . .
C16L C17L C20L C20C -48(12) . .
C18L C17L C20L C20C 129(11) . .
C16L C17L C20L C20A 142(11) . .
C18L C17L C20L C20A -40(11) . .
C18D C17D C20D C20H -138(10) . .
C16D C17D C20D C20H 41(10) . .
C18D C17D C20D C20G 51(10) . .
C16D C17D C20D C20G -131(10) . .
C20G C20D C20H C20E 0.00(7) . .
C17D C20D C20H C20E -172(6) . .
C20G C20D C20H C17H 179(6) . .
C16H C17H C20H C20E 44(7) . .
C18H C17H C20H C20E -134(6) . .
C16H C17H C20H C20D -135(6) . .
C18H C17H C20H C20D 46(6) . .
C20D C20H C20E C20I 0.0 . .
C17H C20H C20E C20I -179(6) . .
C20D C20H C20E C17E -178(6) . .
C18E C17E C20E C20I -133(11) . .
C16E C17E C20E C20I 47(11) . .
C18E C17E C20E C20H 45(11) . .
C16E C17E C20E C20H -135(11) . .
C20H C20E C20I C20F 0.00(7) . .
C17E C20E C20I C20F 178(6) . .
C20H C20E C20I C17I 178(7) . .
C18I C17I C20I C20E 53(10) . .
C16I C17I C20I C20E -123(9) . .
C18I C17I C20I C20F -129(9) . .
C16I C17I C20I C20F 55(10) . .
C20E C20I C20F C20G 0.00(6) . .
C17I C20I C20F C20G -178(7) . .
C20E C20I C20F C17F 166(6) . .
C16F C17F C20F C20G 57(9) . .
C18F C17F C20F C20G -126(9) . .
C16F C17F C20F C20I -109(9) . .
C18F C17F C20F C20I 69(9) . .
C20I C20F C20G C20D 0.0 . .
C17F C20F C20G C20D -165(6) . .
C20I C20F C20G C17G 168(6) . .
C20H C20D C20G C20F 0.00(7) . .
C17D C20D C20G C20F 172(6) . .
C20H C20D C20G C17G -168(6) . .
C18G C17G C20G C20F -121(9) . .
C16G C17G C20G C20F 60(9) . .
C18G C17G C20G C20D 48(9) . .
C16G C17G C20G C20D -132(8) . .

loop_
_platon_squeeze_void_nr
_platon_squeeze_void_average_x
_platon_squeeze_void_average_y
_platon_squeeze_void_average_z
_platon_squeeze_void_volume
_platon_squeeze_void_count_electrons
_platon_squeeze_void_content
1 -0.002 -0.011 0.002 60686 18512 ' '
